data_4073934
loop_
_publ_author_name
'Rubio, Miguel'
'Su\'arez, Andr\'es'
'\'Alvarez, Eleuterio'
'Bianchini, Claudio'
'Oberhauser, Werner'
'Peruzzini, Maurizio'
'Pizzano, Antonio'

_publ_section_title
;
 Asymmetric Hydroformylation of Olefins with Rh Catalysts Modified with
 Chiral Phosphine&#x2212;Phosphite Ligands
;
_journal_issue 25
_journal_name_full Organometallics
_journal_page_first 6428
_journal_paper_doi 10.1021/om700744b
_journal_volume 26
_journal_year 2007
_chemical_absolute_configuration rmad
_chemical_formula_moiety '2(C44 H50 Cl2 O3 P2 Pd), 5(C7 H8)'
_chemical_formula_sum 'C123 H140 Cl4 O6 P4 Pd2'
_chemical_formula_weight 2192.83
_chemical_name_systematic
; 
 ? 
;
_space_group_IT_number 1
_symmetry_cell_setting triclinic
_symmetry_space_group_name_Hall 'P 1'
_symmetry_space_group_name_H-M 'P 1'
_atom_sites_solution_hydrogens geom
_atom_sites_solution_primary direct
_atom_sites_solution_secondary difmap
_audit_creation_method SHELXL-97
_cell_angle_alpha 101.028(2)
_cell_angle_beta 96.166(2)
_cell_angle_gamma 92.380(2)
_cell_formula_units_Z 1
_cell_length_a 10.4905(6)
_cell_length_b 14.6466(9)
_cell_length_c 18.4648(11)
_cell_measurement_reflns_used 9462
_cell_measurement_temperature 100(2)
_cell_measurement_theta_max 29.31
_cell_measurement_theta_min 2.49
_cell_volume 2763.0(3)
_computing_cell_refinement 'SAINT+ v. 7.06 a (Bruker AXS, 2003)'
_computing_data_collection 'APEX-W2K-NT v. 1.0 (Bruker AXS, 2004)'
_computing_data_reduction 'SAINT+ v. 7.06 a (Bruker AXS, 2001)'
_computing_molecular_graphics 'XP, SHELXTL v. 6.10 (Bruker, 2000)'
_computing_publication_material 'XCIF, SHELXTL v. 6.12 (Bruker, 2001)'
_computing_structure_refinement 'SHELXL-97 (Sheldrick, 1997)'
_computing_structure_solution 'SHELXS-97 (Sheldrick, 1990)'
_diffrn_ambient_temperature 100(2)
_diffrn_detector_area_resol_mean 8.26
_diffrn_measured_fraction_theta_full 0.994
_diffrn_measured_fraction_theta_max 0.994
_diffrn_measurement_device_type 'Bruker-Nonius X8kappa APEX II CCD system'
_diffrn_measurement_method '\w rotations with narrow frames'
_diffrn_radiation_monochromator graphite
_diffrn_radiation_source 'fine-focus sealed tube'
_diffrn_radiation_type MoK\a
_diffrn_radiation_wavelength 0.71073
_diffrn_reflns_av_R_equivalents 0.0454
_diffrn_reflns_av_sigmaI/netI 0.0714
_diffrn_reflns_limit_h_max 14
_diffrn_reflns_limit_h_min -14
_diffrn_reflns_limit_k_max 20
_diffrn_reflns_limit_k_min -20
_diffrn_reflns_limit_l_max 26
_diffrn_reflns_limit_l_min -26
_diffrn_reflns_number 74197
_diffrn_reflns_theta_full 30.58
_diffrn_reflns_theta_max 30.58
_diffrn_reflns_theta_min 2.90
_diffrn_standards_number 'no decay'
_exptl_absorpt_coefficient_mu 0.535
_exptl_absorpt_correction_T_max 0.9386
_exptl_absorpt_correction_T_min 0.8915
_exptl_absorpt_correction_type multi-scan
_exptl_absorpt_process_details
; 
 SADABS: Area-Detector Absorption Correction. Bruker-AXS
 within v. 7.06 a (Bruker AXS, 2003).
;
_exptl_crystal_colour colourless
_exptl_crystal_density_diffrn 1.318
_exptl_crystal_density_method 'not measured'
_exptl_crystal_description plate
_exptl_crystal_F_000 1146
_exptl_crystal_size_max 0.22
_exptl_crystal_size_mid 0.20
_exptl_crystal_size_min 0.12
_refine_diff_density_max 1.749
_refine_diff_density_min -1.216
_refine_diff_density_rms 0.099
_refine_ls_abs_structure_details 'Flack H D (1983), Acta Cryst. A39, 876-881'
_refine_ls_abs_structure_Flack -0.020(12)
_refine_ls_extinction_method none
_refine_ls_goodness_of_fit_ref 0.990
_refine_ls_hydrogen_treatment constr
_refine_ls_matrix_type fullcycle
_refine_ls_number_parameters 1452
_refine_ls_number_reflns 31966
_refine_ls_number_restraints 1251
_refine_ls_restrained_S_all 0.977
_refine_ls_R_factor_all 0.0586
_refine_ls_R_factor_gt 0.0447
_refine_ls_shift/su_max 0.001
_refine_ls_shift/su_mean 0.000
_refine_ls_structure_factor_coef Fsqd
_refine_ls_weighting_details 'calc w=1/[\s^2^(Fo^2^)+(0.0657P)^2^+0.0000P] where P=(Fo^2^+2Fc^2^)/3'
_refine_ls_weighting_scheme calc
_refine_ls_wR_factor_gt 0.1056
_refine_ls_wR_factor_ref 0.1115
_reflns_number_gt 26744
_reflns_number_total 31966
_reflns_threshold_expression >2sigma(I)
_cod_data_source_file om700744b-file003.cif
_cod_data_source_block 7e
_cod_depositor_comments
;
The following automatic conversions were performed:

'_symmetry_cell_setting' value 'Triclinic' changed to 'triclinic'
according to /home/saulius/struct/CIF-dictionaries/cif_core.dic
dictionary named 'cif_core.dic' version 2.4.1 from 2010-06-29.

Automatic conversion script
Id: cif_fix_values 1715 2011-07-08 13:25:40Z adriana 
;
_cod_original_sg_symbol_H-M P1
_cod_database_code 4073934

loop_
_symmetry_equiv_pos_as_xyz
'x, y, z'

loop_
_atom_site_label
_atom_site_type_symbol
_atom_site_fract_x
_atom_site_fract_y
_atom_site_fract_z
_atom_site_U_iso_or_equiv
_atom_site_adp_type
_atom_site_occupancy
_atom_site_symmetry_multiplicity
_atom_site_calc_flag
_atom_site_refinement_flags
_atom_site_disorder_assembly
_atom_site_disorder_group
Pd1 Pd 0.559937(17) 0.042158(14) 0.903931(12) 0.01488(5) Uani 1 1 d . A .
Cl1 Cl 0.68284(7) 0.05935(6) 0.80826(4) 0.02182(15) Uani 1 1 d . . .
Cl2 Cl 0.70231(7) -0.05819(6) 0.95016(5) 0.02334(16) Uani 1 1 d . . .
P1 P 0.43462(7) 0.14217(5) 0.86316(4) 0.01475(14) Uani 1 1 d . . .
P2 P 0.43454(7) 0.03258(5) 0.99547(4) 0.01589(15) Uani 1 1 d . . .
O1 O 0.51224(19) 0.23764(14) 0.86676(11) 0.0148(4) Uani 1 1 d . . .
O2 O 0.35077(19) 0.11597(15) 0.78363(11) 0.0176(4) Uani 1 1 d . . .
O3 O 0.31967(19) 0.17190(15) 0.91159(12) 0.0182(4) Uani 1 1 d . A .
C1 C 0.4207(3) 0.2951(2) 0.76089(17) 0.0172(6) Uani 1 1 d . . .
C2 C 0.4578(3) 0.3116(2) 0.83672(18) 0.0178(6) Uani 1 1 d . . .
C3 C 0.4521(3) 0.3975(2) 0.88519(18) 0.0199(6) Uani 1 1 d . . .
C4 C 0.3954(3) 0.4654(2) 0.8511(2) 0.0253(7) Uani 1 1 d . . .
H4 H 0.3910 0.5257 0.8805 0.030 Uiso 1 1 d R . .
C5 C 0.3454(3) 0.4504(2) 0.7773(2) 0.0269(7) Uani 1 1 d . . .
C6 C 0.3544(3) 0.3642(2) 0.73085(19) 0.0218(6) Uani 1 1 d . . .
C7 C 0.4500(3) 0.2084(2) 0.70939(16) 0.0170(6) Uani 1 1 d . . .
C8 C 0.4053(3) 0.1203(2) 0.71794(17) 0.0171(6) Uani 1 1 d . . .
C9 C 0.4057(3) 0.0389(2) 0.66493(17) 0.0202(6) Uani 1 1 d . . .
C10 C 0.4686(3) 0.0491(2) 0.60299(18) 0.0220(6) Uani 1 1 d . . .
H10 H 0.4715 -0.0041 0.5648 0.026 Uiso 1 1 d R . .
C11 C 0.5265(3) 0.1330(2) 0.59498(18) 0.0225(6) Uani 1 1 d . . .
C12 C 0.5168(3) 0.2146(2) 0.64805(17) 0.0186(6) Uani 1 1 d . . .
C13 C 0.5035(3) 0.4177(2) 0.96834(18) 0.0237(6) Uani 1 1 d . . .
C14 C 0.6454(3) 0.3978(3) 0.9806(2) 0.0309(8) Uani 1 1 d . . .
H14A H 0.6567 0.3328 0.9583 0.046 Uiso 1 1 d R . .
H14B H 0.6740 0.4089 1.0340 0.046 Uiso 1 1 d R . .
H14C H 0.6965 0.4391 0.9573 0.046 Uiso 1 1 d R . .
C15 C 0.4246(4) 0.3612(2) 1.0120(2) 0.0281(7) Uani 1 1 d . . .
H15A H 0.4389 0.2948 0.9975 0.042 Uiso 1 1 d R . .
H15B H 0.3332 0.3707 1.0012 0.042 Uiso 1 1 d R . .
H15C H 0.4513 0.3821 1.0654 0.042 Uiso 1 1 d R . .
C16 C 0.4954(4) 0.5206(3) 1.0031(2) 0.0335(8) Uani 1 1 d . . .
H16A H 0.5264 0.5312 1.0563 0.050 Uiso 1 1 d R . .
H16B H 0.4060 0.5373 0.9967 0.050 Uiso 1 1 d R . .
H16C H 0.5487 0.5591 0.9787 0.050 Uiso 1 1 d R . .
C17 C 0.2789(4) 0.5278(3) 0.7474(3) 0.0391(9) Uani 1 1 d . . .
H17A H 0.1869 0.5101 0.7345 0.059 Uiso 1 1 d R . .
H17B H 0.3161 0.5382 0.7029 0.059 Uiso 1 1 d R . .
H17C H 0.2908 0.5852 0.7853 0.059 Uiso 1 1 d R . .
C18 C 0.2892(3) 0.3466(3) 0.6520(2) 0.0286(7) Uani 1 1 d . . .
H18A H 0.1999 0.3637 0.6521 0.043 Uiso 1 1 d R . .
H18B H 0.2909 0.2803 0.6298 0.043 Uiso 1 1 d R . .
H18C H 0.3345 0.3841 0.6230 0.043 Uiso 1 1 d R . .
C19 C 0.5805(3) 0.3050(3) 0.6377(2) 0.0249(7) Uani 1 1 d . . .
H19A H 0.5664 0.3553 0.6788 0.037 Uiso 1 1 d R . .
H19B H 0.5434 0.3200 0.5906 0.037 Uiso 1 1 d R . .
H19C H 0.6730 0.2985 0.6368 0.037 Uiso 1 1 d R . .
C20 C 0.5915(3) 0.1379(3) 0.5268(2) 0.0299(7) Uani 1 1 d . . .
H20A H 0.5848 0.0761 0.4944 0.045 Uiso 1 1 d R . .
H20B H 0.6823 0.1584 0.5415 0.045 Uiso 1 1 d R . .
H20C H 0.5497 0.1823 0.5000 0.045 Uiso 1 1 d R . .
C21 C 0.3381(3) -0.0542(2) 0.66997(19) 0.0245(7) Uani 1 1 d . . .
C22 C 0.4010(4) -0.0946(3) 0.7351(2) 0.0364(9) Uani 1 1 d . . .
H22A H 0.3683 -0.1594 0.7301 0.055 Uiso 1 1 d R . .
H22B H 0.3803 -0.0578 0.7821 0.055 Uiso 1 1 d R . .
H22C H 0.4944 -0.0923 0.7346 0.055 Uiso 1 1 d R . .
C23 C 0.3439(4) -0.1280(3) 0.5999(2) 0.0325(8) Uani 1 1 d . . .
H23A H 0.3109 -0.1035 0.5562 0.049 Uiso 1 1 d R . .
H23B H 0.2913 -0.1839 0.6024 0.049 Uiso 1 1 d R . .
H23C H 0.4331 -0.1438 0.5961 0.049 Uiso 1 1 d R . .
C24 C 0.1948(3) -0.0402(3) 0.6790(2) 0.0293(7) Uani 1 1 d . . .
H24A H 0.1554 -0.0134 0.6379 0.044 Uiso 1 1 d R . .
H24B H 0.1882 0.0022 0.7263 0.044 Uiso 1 1 d R . .
H24C H 0.1502 -0.1004 0.6786 0.044 Uiso 1 1 d R . .
C25 C 0.2284(3) 0.1033(2) 0.92122(17) 0.0163(5) Uani 1 1 d . . .
C26 C 0.1025(3) 0.1087(2) 0.89177(18) 0.0206(6) Uani 1 1 d . A .
H26 H 0.0800 0.1555 0.8644 0.025 Uiso 1 1 d R . .
C27 C 0.0104(3) 0.0445(2) 0.90316(19) 0.0227(6) Uani 1 1 d . . .
H27 H -0.0767 0.0475 0.8838 0.027 Uiso 1 1 d R A .
C28 C 0.0431(3) -0.0239(2) 0.94213(18) 0.0223(6) Uani 1 1 d . A .
H28 H -0.0210 -0.0682 0.9488 0.027 Uiso 1 1 d R . .
C29 C 0.1694(3) -0.0284(2) 0.97179(17) 0.0187(6) Uani 1 1 d . . .
H29 H 0.1910 -0.0752 0.9994 0.022 Uiso 1 1 d R A .
C30 C 0.2660(3) 0.0362(2) 0.96107(17) 0.0182(6) Uani 1 1 d . A .
C31 C 0.4424(3) -0.0734(2) 1.03333(18) 0.0194(6) Uani 1 1 d . A .
C32 C 0.4203(3) -0.1619(2) 0.98635(18) 0.0203(6) Uani 1 1 d . . .
C33 C 0.4295(3) -0.2391(3) 1.0193(2) 0.0265(7) Uani 1 1 d . A .
H33 H 0.4143 -0.2994 0.9886 0.032 Uiso 1 1 d R . .
C34 C 0.4597(4) -0.2321(3) 1.0942(2) 0.0310(8) Uani 1 1 d . . .
H34 H 0.4655 -0.2867 1.1147 0.037 Uiso 1 1 d R A .
C35 C 0.4817(3) -0.1449(3) 1.1400(2) 0.0286(7) Uani 1 1 d . A .
H35 H 0.5023 -0.1393 1.1921 0.034 Uiso 1 1 d R . .
C36 C 0.4736(3) -0.0664(2) 1.10926(18) 0.0234(6) Uani 1 1 d . . .
H36 H 0.4896 -0.0066 1.1405 0.028 Uiso 1 1 d R A .
C37 C 0.3874(3) -0.1760(2) 0.90354(19) 0.0267(7) Uani 1 1 d . A .
H37A H 0.3851 -0.2426 0.8817 0.040 Uiso 1 1 d R . .
H37B H 0.4525 -0.1423 0.8827 0.040 Uiso 1 1 d R . .
H37C H 0.3031 -0.1523 0.8922 0.040 Uiso 1 1 d R . .
C38A C 0.4887(3) 0.1272(3) 1.0731(2) 0.0181(15) Uani 0.482(6) 1 d PGDU A 1
C39A C 0.4125(3) 0.1621(3) 1.1278(2) 0.0219(13) Uani 0.482(6) 1 d PGDU A 1
C40A C 0.4585(4) 0.2380(3) 1.1833(2) 0.0265(15) Uani 0.482(6) 1 d PGDU A 1
H40A H 0.4064 0.2619 1.2208 0.032 Uiso 0.482(6) 1 d PR A 1
C41A C 0.5806(4) 0.2791(3) 1.1841(2) 0.0280(17) Uani 0.482(6) 1 d PGDU A 1
H41A H 0.6120 0.3310 1.2220 0.034 Uiso 0.482(6) 1 d PR A 1
C42A C 0.6568(3) 0.2442(3) 1.1293(2) 0.0268(15) Uani 0.482(6) 1 d PGDU A 1
H42A H 0.7403 0.2722 1.1298 0.032 Uiso 0.482(6) 1 d PR A 1
C43A C 0.6109(3) 0.1683(3) 1.0738(2) 0.0203(13) Uani 0.482(6) 1 d PGDU A 1
H43A H 0.6629 0.1444 1.0364 0.024 Uiso 0.482(6) 1 d PR A 1
C44A C 0.2788(6) 0.1201(5) 1.1323(4) 0.0260(15) Uani 0.482(6) 1 d PDU A 1
H44A H 0.2150 0.1465 1.1008 0.039 Uiso 0.482(6) 1 d PR A 1
H44B H 0.2594 0.1343 1.1839 0.039 Uiso 0.482(6) 1 d PR A 1
H44C H 0.2760 0.0523 1.1152 0.039 Uiso 0.482(6) 1 d PR A 1
C38B C 0.4510(4) 0.1334(3) 1.07478(19) 0.0180(14) Uani 0.518(6) 1 d PGDU A 2
C39B C 0.5676(3) 0.1838(3) 1.1005(2) 0.0227(13) Uani 0.518(6) 1 d PGDU A 2
C40B C 0.5760(4) 0.2568(3) 1.1616(2) 0.0304(16) Uani 0.518(6) 1 d PGDU A 2
H40B H 0.6557 0.2912 1.1791 0.036 Uiso 0.518(6) 1 d PR A 2
C41B C 0.4678(5) 0.2793(3) 1.1970(2) 0.0402(19) Uani 0.518(6) 1 d PGDU A 2
H41B H 0.4736 0.3291 1.2388 0.048 Uiso 0.518(6) 1 d PR A 2
C42B C 0.3513(4) 0.2289(3) 1.1713(3) 0.0394(18) Uani 0.518(6) 1 d PGDU A 2
H42B H 0.2774 0.2443 1.1956 0.047 Uiso 0.518(6) 1 d PR A 2
C43B C 0.3428(3) 0.1560(3) 1.1102(2) 0.0304(15) Uani 0.518(6) 1 d PGDU A 2
H43B H 0.2632 0.1215 1.0927 0.037 Uiso 0.518(6) 1 d PR A 2
C44B C 0.6880(7) 0.1653(6) 1.0646(4) 0.0370(18) Uani 0.518(6) 1 d PDU A 2
H44D H 0.7079 0.1002 1.0629 0.055 Uiso 0.518(6) 1 d PR A 2
H44E H 0.7592 0.2065 1.0936 0.055 Uiso 0.518(6) 1 d PR A 2
H44F H 0.6757 0.1773 1.0140 0.055 Uiso 0.518(6) 1 d PR A 2
Pd2 Pd -0.102018(17) 0.617949(14) 0.241851(12) 0.01600(5) Uani 1 1 d . B .
Cl3 Cl -0.22101(7) 0.68562(6) 0.33576(5) 0.02727(17) Uani 1 1 d . . .
Cl4 Cl -0.25334(7) 0.49101(6) 0.20062(5) 0.02651(17) Uani 1 1 d . . .
P3 P 0.02976(7) 0.74178(5) 0.28045(4) 0.01491(14) Uani 1 1 d . . .
P4 P 0.01823(7) 0.56594(5) 0.14903(4) 0.01589(15) Uani 1 1 d . . .
O4 O -0.04564(19) 0.83205(15) 0.27612(11) 0.0168(4) Uani 1 1 d . . .
O5 O 0.11420(19) 0.76019(15) 0.35912(11) 0.0169(4) Uani 1 1 d . . .
O6 O 0.14411(19) 0.75065(14) 0.23077(12) 0.0168(4) Uani 1 1 d . B .
C45 C 0.0467(3) 0.9471(2) 0.38141(17) 0.0190(6) Uani 1 1 d . . .
C46 C 0.0087(3) 0.9234(2) 0.30522(17) 0.0179(6) Uani 1 1 d . . .
C47 C 0.0117(3) 0.9851(2) 0.25671(18) 0.0207(6) Uani 1 1 d . . .
C48 C 0.0709(3) 1.0725(2) 0.28834(19) 0.0246(7) Uani 1 1 d . . .
H48 H 0.0743 1.1178 0.2579 0.030 Uiso 1 1 d R . .
C49 C 0.1255(3) 1.0972(2) 0.36193(19) 0.0241(7) Uani 1 1 d . . .
C50 C 0.1129(3) 1.0351(2) 0.40978(18) 0.0205(6) Uani 1 1 d . . .
C51 C 0.0156(3) 0.8835(2) 0.43338(16) 0.0183(6) Uani 1 1 d . . .
C52 C 0.0584(3) 0.7928(2) 0.42522(17) 0.0185(6) Uani 1 1 d . . .
C53 C 0.0523(3) 0.7358(2) 0.47730(17) 0.0194(6) Uani 1 1 d . . .
C54 C -0.0184(3) 0.7703(2) 0.53512(18) 0.0228(6) Uani 1 1 d . . .
H54 H -0.0279 0.7340 0.5719 0.027 Uiso 1 1 d R . .
C55 C -0.0765(3) 0.8553(3) 0.54196(18) 0.0239(7) Uani 1 1 d . . .
C56 C -0.0562(3) 0.9138(2) 0.49283(17) 0.0210(6) Uani 1 1 d . . .
C57 C -0.0463(3) 0.9612(2) 0.17421(18) 0.0248(7) Uani 1 1 d . . .
C58 C -0.0445(5) 1.0480(3) 0.1390(2) 0.0369(9) Uani 1 1 d . . .
H58A H 0.0446 1.0703 0.1382 0.055 Uiso 1 1 d R . .
H58B H -0.0892 1.0970 0.1682 0.055 Uiso 1 1 d R . .
H58C H -0.0878 1.0322 0.0881 0.055 Uiso 1 1 d R . .
C59 C -0.1886(4) 0.9248(3) 0.1660(2) 0.0314(8) Uani 1 1 d . . .
H59A H -0.2223 0.9096 0.1132 0.047 Uiso 1 1 d R . .
H59B H -0.2386 0.9730 0.1921 0.047 Uiso 1 1 d R . .
H59C H -0.1952 0.8688 0.1875 0.047 Uiso 1 1 d R . .
C60 C 0.0320(4) 0.8898(3) 0.1296(2) 0.0267(7) Uani 1 1 d . . .
H60A H 0.0046 0.8842 0.0764 0.040 Uiso 1 1 d R . .
H60B H 0.0183 0.8291 0.1435 0.040 Uiso 1 1 d R . .
H60C H 0.1234 0.9101 0.1403 0.040 Uiso 1 1 d R . .
C61 C 0.1961(4) 1.1911(3) 0.3887(2) 0.0325(8) Uani 1 1 d . . .
H61A H 0.1923 1.2255 0.3480 0.049 Uiso 1 1 d R . .
H61B H 0.2860 1.1829 0.4055 0.049 Uiso 1 1 d R . .
H61C H 0.1560 1.2260 0.4301 0.049 Uiso 1 1 d R . .
C62 C 0.1748(3) 1.0618(2) 0.48879(19) 0.0269(7) Uani 1 1 d . . .
H62A H 0.2684 1.0668 0.4895 0.040 Uiso 1 1 d R . .
H62B H 0.1509 1.0141 0.5164 0.040 Uiso 1 1 d R . .
H62C H 0.1455 1.1220 0.5120 0.040 Uiso 1 1 d R . .
C63 C -0.1137(3) 1.0062(3) 0.5041(2) 0.0284(7) Uani 1 1 d . . .
H63A H -0.2027 0.9984 0.5146 0.043 Uiso 1 1 d R . .
H63B H -0.1122 1.0322 0.4591 0.043 Uiso 1 1 d R . .
H63C H -0.0640 1.0486 0.5461 0.043 Uiso 1 1 d R . .
C64 C -0.1573(4) 0.8833(3) 0.6046(2) 0.0356(9) Uani 1 1 d . . .
H64A H -0.1705 0.8306 0.6292 0.053 Uiso 1 1 d R . .
H64B H -0.2407 0.9015 0.5845 0.053 Uiso 1 1 d R . .
H64C H -0.1132 0.9361 0.6406 0.053 Uiso 1 1 d R . .
C65 C 0.1163(3) 0.6433(2) 0.47267(19) 0.0247(7) Uani 1 1 d . . .
C66 C 0.0422(5) 0.5669(3) 0.4124(2) 0.0403(10) Uani 1 1 d . . .
H66A H 0.0839 0.5081 0.4112 0.061 Uiso 1 1 d R . .
H66B H 0.0418 0.5850 0.3639 0.061 Uiso 1 1 d R . .
H66C H -0.0464 0.5590 0.4235 0.061 Uiso 1 1 d R . .
C67 C 0.1185(4) 0.6089(3) 0.5462(2) 0.0357(9) Uani 1 1 d . . .
H67A H 0.1704 0.5546 0.5443 0.054 Uiso 1 1 d R . .
H67B H 0.0306 0.5914 0.5542 0.054 Uiso 1 1 d R . .
H67C H 0.1559 0.6588 0.5872 0.054 Uiso 1 1 d R . .
C68 C 0.2567(4) 0.6535(3) 0.4571(2) 0.0329(8) Uani 1 1 d . . .
H68A H 0.3044 0.7008 0.4965 0.049 Uiso 1 1 d R . .
H68B H 0.2594 0.6725 0.4092 0.049 Uiso 1 1 d R . .
H68C H 0.2958 0.5936 0.4557 0.049 Uiso 1 1 d R . .
C69 C 0.2304(3) 0.6800(2) 0.22171(17) 0.0165(5) Uani 1 1 d . . .
C70 C 0.3561(3) 0.7025(2) 0.25263(18) 0.0208(6) Uani 1 1 d . B .
H70 H 0.3813 0.7631 0.2808 0.025 Uiso 1 1 d R . .
C71 C 0.4458(3) 0.6345(2) 0.24191(19) 0.0236(7) Uani 1 1 d . . .
H71 H 0.5326 0.6485 0.2633 0.028 Uiso 1 1 d R B .
C72 C 0.4080(3) 0.5473(2) 0.20035(18) 0.0229(6) Uani 1 1 d . B .
H72 H 0.4695 0.5017 0.1919 0.028 Uiso 1 1 d R . .
C73 C 0.2798(3) 0.5251(2) 0.17049(18) 0.0215(6) Uani 1 1 d . . .
H73 H 0.2542 0.4644 0.1427 0.026 Uiso 1 1 d R B .
C74 C 0.1891(3) 0.5920(2) 0.18129(17) 0.0180(6) Uani 1 1 d . B .
C75 C 0.0057(3) 0.4415(2) 0.11173(18) 0.0198(6) Uani 1 1 d . B .
C76 C 0.0262(3) 0.3770(2) 0.15915(18) 0.0210(6) Uani 1 1 d . . .
C77 C 0.0190(3) 0.2827(2) 0.1256(2) 0.0267(7) Uani 1 1 d . B .
H77 H 0.0341 0.2379 0.1561 0.032 Uiso 1 1 d R . .
C78 C -0.0094(4) 0.2524(3) 0.0504(2) 0.0315(8) Uani 1 1 d . . .
H78 H -0.0138 0.1876 0.0297 0.038 Uiso 1 1 d R B .
C79 C -0.0310(3) 0.3156(2) 0.0050(2) 0.0288(7) Uani 1 1 d . B .
H79 H -0.0509 0.2946 -0.0471 0.035 Uiso 1 1 d R . .
C80 C -0.0240(3) 0.4097(2) 0.03534(18) 0.0218(6) Uani 1 1 d . . .
H80 H -0.0395 0.4532 0.0038 0.026 Uiso 1 1 d R B .
C81 C 0.0564(3) 0.4051(2) 0.24177(19) 0.0251(7) Uani 1 1 d . B .
H81A H 0.0732 0.3497 0.2630 0.038 Uiso 1 1 d R . .
H81B H -0.0169 0.4352 0.2626 0.038 Uiso 1 1 d R . .
H81C H 0.1324 0.4488 0.2538 0.038 Uiso 1 1 d R . .
C82A C 0.0015(3) 0.6255(3) 0.06901(17) 0.0178(12) Uani 0.591(5) 1 d PGDU B 1
C83A C -0.1114(3) 0.6631(3) 0.04517(19) 0.0232(11) Uani 0.591(5) 1 d PGDU B 1
C84A C -0.1186(3) 0.7019(3) -0.0181(2) 0.0320(14) Uani 0.591(5) 1 d PGDU B 1
H84A H -0.1957 0.7276 -0.0344 0.038 Uiso 0.591(5) 1 d PR B 1
C85A C -0.0131(4) 0.7031(3) -0.05753(18) 0.0349(15) Uani 0.591(5) 1 d PGDU B 1
H85A H -0.0181 0.7296 -0.1008 0.042 Uiso 0.591(5) 1 d PR B 1
C86A C 0.0997(3) 0.6655(3) -0.0337(2) 0.0329(14) Uani 0.591(5) 1 d PGDU B 1
H86A H 0.1718 0.6664 -0.0606 0.040 Uiso 0.591(5) 1 d PR B 1
C87A C 0.1070(3) 0.6267(3) 0.0296(2) 0.0261(12) Uani 0.591(5) 1 d PGDU B 1
H87A H 0.1841 0.6011 0.0459 0.031 Uiso 0.591(5) 1 d PR B 1
C88A C -0.2293(5) 0.6635(4) 0.0854(4) 0.0295(13) Uani 0.591(5) 1 d PDU B 1
H88A H -0.2083 0.6982 0.1366 0.044 Uiso 0.591(5) 1 d PR B 1
H88B H -0.2584 0.5992 0.0860 0.044 Uiso 0.591(5) 1 d PR B 1
H88C H -0.2977 0.6933 0.0599 0.044 Uiso 0.591(5) 1 d PR B 1
C82B C -0.0402(4) 0.6230(4) 0.0721(3) 0.0175(16) Uani 0.409(5) 1 d PGDU B 2
C83B C 0.0323(4) 0.6355(4) 0.0156(3) 0.0215(15) Uani 0.409(5) 1 d PGDU B 2
C84B C -0.0159(5) 0.6835(4) -0.0384(3) 0.0277(18) Uani 0.409(5) 1 d PGDU B 2
H84B H 0.0337 0.6920 -0.0770 0.033 Uiso 0.409(5) 1 d PR B 2
C85B C -0.1364(5) 0.7191(4) -0.0358(3) 0.033(2) Uani 0.409(5) 1 d PGDU B 2
H85B H -0.1693 0.7519 -0.0727 0.039 Uiso 0.409(5) 1 d PR B 2
C86B C -0.2089(4) 0.7066(4) 0.0207(3) 0.0277(17) Uani 0.409(5) 1 d PGDU B 2
H86B H -0.2913 0.7310 0.0225 0.033 Uiso 0.409(5) 1 d PR B 2
C87B C -0.1608(4) 0.6586(4) 0.0747(2) 0.0181(15) Uani 0.409(5) 1 d PGDU B 2
H87B H -0.2103 0.6501 0.1133 0.022 Uiso 0.409(5) 1 d PR B 2
C88B C 0.1648(7) 0.5954(7) 0.0072(5) 0.0266(18) Uani 0.409(5) 1 d PDU B 2
H88D H 0.2302 0.6342 0.0433 0.040 Uiso 0.409(5) 1 d PR B 2
H88E H 0.1863 0.5949 -0.0432 0.040 Uiso 0.409(5) 1 d PR B 2
H88F H 0.1623 0.5317 0.0164 0.040 Uiso 0.409(5) 1 d PR B 2
C1A C 0.8449(4) 0.3192(3) 0.44768(17) 0.0533(13) Uani 0.779(6) 1 d PGDU C 1
C2A C 0.9138(4) 0.2603(2) 0.4856(2) 0.0492(14) Uani 0.779(6) 1 d PGDU C 1
H2A H 0.9377 0.2025 0.4594 0.059 Uiso 0.779(6) 1 d PR C 1
C3A C 0.9477(3) 0.2861(3) 0.5619(2) 0.0495(13) Uani 0.779(6) 1 d PGDU C 1
H3A H 0.9948 0.2458 0.5879 0.059 Uiso 0.779(6) 1 d PR C 1
C4A C 0.9127(4) 0.3708(3) 0.60031(18) 0.0470(14) Uani 0.779(6) 1 d PGDU C 1
H4A H 0.9358 0.3884 0.6525 0.056 Uiso 0.779(6) 1 d PR C 1
C5A C 0.8438(4) 0.4297(2) 0.5624(2) 0.0553(14) Uani 0.779(6) 1 d PGDU C 1
H5A H 0.8198 0.4875 0.5886 0.066 Uiso 0.779(6) 1 d PR C 1
C6A C 0.8099(4) 0.4039(3) 0.4860(2) 0.0560(16) Uani 0.779(6) 1 d PGDU C 1
H6A H 0.7628 0.4442 0.4601 0.067 Uiso 0.779(6) 1 d PR C 1
C7A C 0.8075(10) 0.2912(7) 0.3631(5) 0.086(3) Uani 0.779(6) 1 d PDU C 1
H7A H 0.8538 0.2369 0.3433 0.129 Uiso 0.779(6) 1 d PR C 1
H7B H 0.8301 0.3432 0.3395 0.129 Uiso 0.779(6) 1 d PR C 1
H7C H 0.7148 0.2754 0.3525 0.129 Uiso 0.779(6) 1 d PR C 1
C1B C 0.8646(14) 0.3629(10) 0.5166(7) 0.056(3) Uani 0.221(6) 1 d PGDU C 2
C2B C 0.8223(16) 0.4150(8) 0.4643(10) 0.062(4) Uani 0.221(6) 1 d PGDU C 2
H2B H 0.8082 0.4791 0.4797 0.074 Uiso 0.221(6) 1 d PR C 2
C3B C 0.8006(18) 0.3734(11) 0.3894(9) 0.067(4) Uani 0.221(6) 1 d PGDU C 2
H3B H 0.7717 0.4090 0.3537 0.081 Uiso 0.221(6) 1 d PR C 2
C4B C 0.8213(18) 0.2796(12) 0.3669(7) 0.067(5) Uani 0.221(6) 1 d PGDU C 2
H4B H 0.8065 0.2512 0.3158 0.080 Uiso 0.221(6) 1 d PR C 2
C5B C 0.8637(16) 0.2275(9) 0.4192(9) 0.059(3) Uani 0.221(6) 1 d PGDU C 2
H5B H 0.8778 0.1634 0.4038 0.071 Uiso 0.221(6) 1 d PR C 2
C6B C 0.8853(13) 0.2691(10) 0.4941(8) 0.055(4) Uani 0.221(6) 1 d PGDU C 2
H6B H 0.9143 0.2335 0.5298 0.066 Uiso 0.221(6) 1 d PR C 2
C7B C 0.895(2) 0.4124(17) 0.6015(14) 0.059(5) Uani 0.221(6) 1 d PDU C 2
H7D H 0.9792 0.4461 0.6098 0.088 Uiso 0.221(6) 1 d PR C 2
H7E H 0.8942 0.3652 0.6327 0.088 Uiso 0.221(6) 1 d PR C 2
H7F H 0.8288 0.4563 0.6145 0.088 Uiso 0.221(6) 1 d PR C 2
C1C C 0.7655(5) 0.7133(6) 0.7760(3) 0.0773(15) Uani 1 1 d DU . .
C2C C 0.8413(6) 0.8029(4) 0.7875(2) 0.0652(12) Uani 1 1 d DU . .
H2C H 0.8059 0.8607 0.8044 0.078 Uiso 1 1 d R . .
C3C C 0.9676(7) 0.7993(4) 0.7718(3) 0.0638(13) Uani 1 1 d DU . .
H3C H 1.0192 0.8560 0.7798 0.077 Uiso 1 1 d R . .
C4C C 1.0188(7) 0.7229(5) 0.7470(3) 0.0710(14) Uani 1 1 d DU . .
H4C H 1.1065 0.7255 0.7384 0.085 Uiso 1 1 d R . .
C5C C 0.9558(6) 0.6421(5) 0.7332(3) 0.0654(13) Uani 1 1 d DU . .
H5C H 0.9973 0.5884 0.7127 0.078 Uiso 1 1 d R . .
C6C C 0.8341(6) 0.6325(4) 0.7470(3) 0.0597(12) Uani 1 1 d DU . .
H6C H 0.7916 0.5721 0.7375 0.072 Uiso 1 1 d R . .
C7C C 0.6327(7) 0.7071(8) 0.7917(5) 0.126(3) Uani 1 1 d DU . .
H7G H 0.5759 0.7181 0.7490 0.189 Uiso 1 1 d R . .
H7H H 0.6210 0.7538 0.8357 0.189 Uiso 1 1 d R . .
H7I H 0.6117 0.6447 0.8008 0.189 Uiso 1 1 d R . .
C1D C 0.5031(5) 0.4870(4) 0.4424(3) 0.0555(17) Uani 0.590(7) 1 d PGDU D 1
C2D C 0.4794(5) 0.4785(4) 0.5135(4) 0.061(2) Uani 0.590(7) 1 d PGDU D 1
H2D H 0.4254 0.4278 0.5203 0.073 Uiso 0.590(7) 1 d PR D 1
C3D C 0.5345(7) 0.5441(5) 0.5746(3) 0.072(2) Uani 0.590(7) 1 d PGDU D 1
H3D H 0.5183 0.5383 0.6232 0.086 Uiso 0.590(7) 1 d PR D 1
C4D C 0.6135(6) 0.6182(4) 0.5647(3) 0.073(3) Uani 0.590(7) 1 d PGDU D 1
H4D H 0.6512 0.6630 0.6065 0.088 Uiso 0.590(7) 1 d PR D 1
C5D C 0.6373(6) 0.6267(4) 0.4936(3) 0.0581(19) Uani 0.590(7) 1 d PGDU D 1
H5D H 0.6912 0.6774 0.4868 0.070 Uiso 0.590(7) 1 d PR D 1
C6D C 0.5821(6) 0.5611(4) 0.4324(3) 0.061(3) Uani 0.590(7) 1 d PGDU D 1
H6D H 0.5983 0.5670 0.3838 0.073 Uiso 0.590(7) 1 d PR D 1
C7D C 0.4463(11) 0.4145(8) 0.3741(6) 0.077(3) Uani 0.590(7) 1 d PDU D 1
H7J H 0.4773 0.3533 0.3782 0.116 Uiso 0.590(7) 1 d PR D 1
H7K H 0.4728 0.4325 0.3292 0.116 Uiso 0.590(7) 1 d PR D 1
H7L H 0.3524 0.4116 0.3712 0.116 Uiso 0.590(7) 1 d PR D 1
C1E C 0.5629(8) 0.5683(5) 0.5099(4) 0.054(2) Uani 0.410(7) 1 d PGDU D 2
C2E C 0.5794(8) 0.5605(6) 0.4354(5) 0.060(3) Uani 0.410(7) 1 d PGDU D 2
H2E H 0.6300 0.6071 0.4200 0.072 Uiso 0.410(7) 1 d PR D 2
C3E C 0.5220(10) 0.4847(7) 0.3833(4) 0.069(3) Uani 0.410(7) 1 d PGDU D 2
H3E H 0.5333 0.4794 0.3323 0.082 Uiso 0.410(7) 1 d PR D 2
C4E C 0.4480(9) 0.4167(6) 0.4057(4) 0.062(3) Uani 0.410(7) 1 d PGDU D 2
H4E H 0.4088 0.3648 0.3701 0.075 Uiso 0.410(7) 1 d PR D 2
C5E C 0.4314(8) 0.4244(5) 0.4803(4) 0.056(3) Uani 0.410(7) 1 d PGDU D 2
H5E H 0.3809 0.3779 0.4957 0.068 Uiso 0.410(7) 1 d PR D 2
C6E C 0.4889(8) 0.5002(6) 0.5324(3) 0.046(3) Uani 0.410(7) 1 d PGDU D 2
H6E H 0.4775 0.5055 0.5834 0.055 Uiso 0.410(7) 1 d PR D 2
C7E C 0.6229(15) 0.6516(10) 0.5646(9) 0.073(4) Uani 0.410(7) 1 d PDU D 2
H7M H 0.6385 0.7029 0.5389 0.110 Uiso 0.410(7) 1 d PR D 2
H7N H 0.7045 0.6359 0.5889 0.110 Uiso 0.410(7) 1 d PR D 2
H7O H 0.5647 0.6706 0.6021 0.110 Uiso 0.410(7) 1 d PR D 2
C1F C 0.5323(3) 0.9074(2) 0.3779(2) 0.0309(11) Uani 0.684(6) 1 d PGDU E 1
C2F C 0.4240(2) 0.9519(3) 0.3566(2) 0.0383(14) Uani 0.684(6) 1 d PGDU E 1
H2F H 0.3419 0.9316 0.3670 0.046 Uiso 0.684(6) 1 d PR E 1
C3F C 0.4359(3) 1.0260(3) 0.3202(2) 0.0453(15) Uani 0.684(6) 1 d PGDU E 1
H3F H 0.3619 1.0564 0.3056 0.054 Uiso 0.684(6) 1 d PR E 1
C4F C 0.5561(4) 1.0556(2) 0.3050(2) 0.0407(16) Uani 0.684(6) 1 d PGDU E 1
H4F H 0.5642 1.1063 0.2801 0.049 Uiso 0.684(6) 1 d PR E 1
C5F C 0.6643(3) 1.0111(3) 0.3263(2) 0.0338(12) Uani 0.684(6) 1 d PGDU E 1
H5F H 0.7464 1.0314 0.3159 0.041 Uiso 0.684(6) 1 d PR E 1
C6F C 0.6525(3) 0.9370(2) 0.3627(2) 0.0269(13) Uani 0.684(6) 1 d PGDU E 1
H6F H 0.7265 0.9067 0.3773 0.032 Uiso 0.684(6) 1 d PR E 1
C7F C 0.5230(8) 0.8285(5) 0.4211(4) 0.0460(17) Uani 0.684(6) 1 d PDU E 1
H7P H 0.4349 0.8210 0.4330 0.069 Uiso 0.684(6) 1 d PR E 1
H7Q H 0.5822 0.8434 0.4671 0.069 Uiso 0.684(6) 1 d PR E 1
H7R H 0.5457 0.7703 0.3906 0.069 Uiso 0.684(6) 1 d PR E 1
C1G C 0.5249(8) 1.0012(5) 0.3382(4) 0.041(2) Uani 0.316(6) 1 d PGDU E 2
C2G C 0.6348(6) 0.9543(7) 0.3518(5) 0.042(3) Uani 0.316(6) 1 d PGDU E 2
H2G H 0.7126 0.9718 0.3346 0.050 Uiso 0.316(6) 1 d PR E 2
C3G C 0.6308(7) 0.8819(6) 0.3906(5) 0.050(3) Uani 0.316(6) 1 d PGDU E 2
H3G H 0.7059 0.8499 0.3999 0.060 Uiso 0.316(6) 1 d PR E 2
C4G C 0.5169(9) 0.8564(5) 0.4158(5) 0.046(3) Uani 0.316(6) 1 d PGDU E 2
H4G H 0.5142 0.8070 0.4424 0.056 Uiso 0.316(6) 1 d PR E 2
C5G C 0.4070(7) 0.9033(6) 0.4022(5) 0.041(2) Uani 0.316(6) 1 d PGDU E 2
H5G H 0.3292 0.8859 0.4195 0.049 Uiso 0.316(6) 1 d PR E 2
C6G C 0.4110(6) 0.9757(6) 0.3634(5) 0.036(3) Uani 0.316(6) 1 d PGDU E 2
H6G H 0.3359 1.0077 0.3541 0.044 Uiso 0.316(6) 1 d PR E 2
C7G C 0.5244(18) 1.0820(12) 0.3012(9) 0.058(4) Uani 0.316(6) 1 d PDU E 2
H7S H 0.5045 1.1376 0.3359 0.087 Uiso 0.316(6) 1 d PR E 2
H7T H 0.4594 1.0699 0.2577 0.087 Uiso 0.316(6) 1 d PR E 2
H7U H 0.6093 1.0922 0.2854 0.087 Uiso 0.316(6) 1 d PR E 2
C1H C 0.9403(3) 0.2521(3) 0.7634(2) 0.0295(7) Uani 1 1 d DU . .
C2H C 0.8195(3) 0.2847(3) 0.77635(19) 0.0286(7) Uani 1 1 d DU . .
H2H H 0.7449 0.2442 0.7588 0.034 Uiso 1 1 d R . .
C3H C 0.8068(4) 0.3734(3) 0.8138(2) 0.0340(8) Uani 1 1 d DU . .
H3H H 0.7235 0.3937 0.8214 0.041 Uiso 1 1 d R . .
C4H C 0.9136(4) 0.4340(3) 0.8404(2) 0.0380(8) Uani 1 1 d DU . .
H4H H 0.9042 0.4958 0.8655 0.046 Uiso 1 1 d R . .
C5H C 1.0347(4) 0.4026(3) 0.8299(2) 0.0405(9) Uani 1 1 d DU . .
H5H H 1.1091 0.4425 0.8493 0.049 Uiso 1 1 d R . .
C6H C 1.0466(3) 0.3141(3) 0.7914(2) 0.0367(8) Uani 1 1 d DU . .
H6H H 1.1300 0.2943 0.7835 0.044 Uiso 1 1 d R . .
C7H C 0.9500(5) 0.1568(3) 0.7198(2) 0.0493(11) Uani 1 1 d DU . .
H7W H 1.0392 0.1479 0.7102 0.074 Uiso 1 1 d R . .
H7X H 0.8947 0.1489 0.6724 0.074 Uiso 1 1 d R . .
H7Y H 0.9221 0.1107 0.7479 0.074 Uiso 1 1 d R . .

loop_
_atom_site_aniso_label
_atom_site_aniso_U_11
_atom_site_aniso_U_22
_atom_site_aniso_U_33
_atom_site_aniso_U_23
_atom_site_aniso_U_13
_atom_site_aniso_U_12
Pd1 0.01128(8) 0.01554(10) 0.01839(10) 0.00494(8) 0.00070(7) 0.00259(7)
Cl1 0.0163(3) 0.0281(4) 0.0239(4) 0.0093(3) 0.0056(3) 0.0064(3)
Cl2 0.0172(3) 0.0271(4) 0.0297(4) 0.0126(3) 0.0050(3) 0.0102(3)
P1 0.0129(3) 0.0149(4) 0.0168(4) 0.0041(3) 0.0006(3) 0.0018(3)
P2 0.0136(3) 0.0160(4) 0.0180(4) 0.0048(3) -0.0006(3) -0.0003(3)
O1 0.0156(9) 0.0104(9) 0.0179(10) 0.0030(8) -0.0007(8) 0.0016(7)
O2 0.0146(9) 0.0213(11) 0.0176(10) 0.0071(9) -0.0004(8) -0.0002(8)
O3 0.0162(9) 0.0146(10) 0.0245(11) 0.0046(9) 0.0039(8) 0.0012(8)
C1 0.0137(12) 0.0156(14) 0.0237(15) 0.0058(12) 0.0061(11) -0.0003(10)
C2 0.0135(12) 0.0145(14) 0.0271(16) 0.0078(12) 0.0032(11) 0.0025(10)
C3 0.0183(13) 0.0161(14) 0.0259(16) 0.0043(12) 0.0039(12) 0.0020(11)
C4 0.0262(16) 0.0165(15) 0.0360(19) 0.0073(14) 0.0096(14) 0.0088(12)
C5 0.0242(15) 0.0229(17) 0.0380(19) 0.0131(15) 0.0074(14) 0.0117(13)
C6 0.0181(13) 0.0225(16) 0.0286(17) 0.0132(13) 0.0044(12) 0.0022(12)
C7 0.0122(12) 0.0217(15) 0.0179(14) 0.0050(12) 0.0018(10) 0.0036(10)
C8 0.0119(12) 0.0206(15) 0.0191(14) 0.0050(12) -0.0005(10) 0.0031(10)
C9 0.0191(13) 0.0208(15) 0.0193(15) 0.0047(12) -0.0057(11) 0.0012(11)
C10 0.0205(14) 0.0239(16) 0.0196(15) 0.0020(13) -0.0030(12) 0.0031(12)
C11 0.0161(13) 0.0323(18) 0.0189(15) 0.0057(13) -0.0003(11) 0.0044(12)
C12 0.0158(12) 0.0211(15) 0.0196(14) 0.0071(12) -0.0003(11) 0.0010(11)
C13 0.0294(16) 0.0167(15) 0.0243(16) 0.0010(13) 0.0049(13) 0.0027(12)
C14 0.0262(16) 0.033(2) 0.0278(18) -0.0043(15) -0.0017(14) 0.0013(14)
C15 0.0388(19) 0.0212(17) 0.0236(17) 0.0003(13) 0.0081(14) 0.0015(14)
C16 0.047(2) 0.0213(17) 0.0321(19) 0.0007(15) 0.0107(16) 0.0052(15)
C17 0.045(2) 0.028(2) 0.050(2) 0.0164(18) 0.0087(19) 0.0193(17)
C18 0.0235(15) 0.035(2) 0.0312(18) 0.0149(15) 0.0014(13) 0.0108(14)
C19 0.0196(14) 0.0292(18) 0.0277(17) 0.0089(14) 0.0051(12) 0.0010(13)
C20 0.0272(16) 0.034(2) 0.0296(18) 0.0037(15) 0.0127(14) 0.0034(14)
C21 0.0278(16) 0.0212(16) 0.0217(16) 0.0021(13) -0.0040(13) -0.0022(13)
C22 0.050(2) 0.0239(19) 0.033(2) 0.0086(16) -0.0113(17) -0.0045(16)
C23 0.041(2) 0.0247(18) 0.0276(18) -0.0014(15) -0.0005(15) -0.0017(15)
C24 0.0277(16) 0.0324(19) 0.0248(17) 0.0025(15) -0.0001(13) -0.0090(14)
C25 0.0127(12) 0.0146(14) 0.0216(15) 0.0023(11) 0.0051(11) 0.0011(10)
C26 0.0155(13) 0.0243(16) 0.0222(15) 0.0031(13) 0.0017(11) 0.0117(11)
C27 0.0167(13) 0.0283(17) 0.0231(16) 0.0038(13) 0.0031(12) 0.0049(12)
C28 0.0113(12) 0.0290(17) 0.0260(16) 0.0040(14) 0.0037(11) -0.0013(12)
C29 0.0157(13) 0.0209(15) 0.0203(15) 0.0051(12) 0.0031(11) 0.0018(11)
C30 0.0175(13) 0.0197(15) 0.0167(14) 0.0020(11) 0.0017(11) 0.0028(11)
C31 0.0142(12) 0.0209(15) 0.0252(16) 0.0103(13) 0.0013(11) 0.0007(11)
C32 0.0151(12) 0.0230(16) 0.0245(16) 0.0083(13) 0.0032(11) 0.0021(11)
C33 0.0247(15) 0.0208(16) 0.0359(19) 0.0075(14) 0.0081(14) 0.0028(13)
C34 0.0331(18) 0.0272(18) 0.039(2) 0.0195(16) 0.0082(15) 0.0070(14)
C35 0.0264(16) 0.035(2) 0.0277(18) 0.0158(15) 0.0008(13) 0.0031(14)
C36 0.0190(14) 0.0279(17) 0.0227(16) 0.0058(13) -0.0009(12) -0.0018(12)
C37 0.0333(17) 0.0176(16) 0.0280(17) 0.0028(13) 0.0007(14) 0.0011(13)
C38A 0.013(3) 0.017(3) 0.024(3) 0.002(2) -0.002(2) 0.003(2)
C39A 0.018(3) 0.023(3) 0.026(3) 0.004(2) 0.006(2) 0.002(2)
C40A 0.033(3) 0.025(4) 0.021(3) 0.003(2) 0.002(2) -0.004(3)
C41A 0.036(4) 0.019(4) 0.025(4) -0.003(3) 0.004(3) -0.001(3)
C42A 0.020(3) 0.028(3) 0.030(3) 0.005(3) -0.003(2) -0.008(2)
C43A 0.015(3) 0.019(3) 0.028(3) 0.004(2) 0.006(2) 0.001(2)
C44A 0.020(3) 0.025(3) 0.033(4) 0.003(3) 0.008(3) 0.002(2)
C38B 0.021(3) 0.013(3) 0.018(3) 0.005(2) -0.007(2) -0.001(2)
C39B 0.024(3) 0.020(3) 0.024(3) 0.007(2) -0.003(2) -0.002(2)
C40B 0.036(3) 0.021(3) 0.031(4) 0.002(3) -0.004(3) -0.004(3)
C41B 0.048(4) 0.031(4) 0.035(4) -0.008(3) -0.001(3) 0.001(3)
C42B 0.038(3) 0.039(4) 0.035(4) -0.010(3) 0.006(3) 0.007(3)
C43B 0.029(3) 0.027(3) 0.031(3) -0.006(3) 0.007(3) -0.001(3)
C44B 0.026(3) 0.043(4) 0.036(4) -0.002(3) -0.001(3) -0.012(3)
Pd2 0.01232(8) 0.01560(10) 0.01913(10) 0.00146(8) 0.00114(7) 0.00080(7)
Cl3 0.0181(3) 0.0346(5) 0.0262(4) -0.0026(3) 0.0071(3) -0.0023(3)
Cl4 0.0180(3) 0.0217(4) 0.0368(4) -0.0009(3) 0.0038(3) -0.0039(3)
P3 0.0140(3) 0.0141(4) 0.0163(4) 0.0023(3) 0.0013(3) 0.0016(3)
P4 0.0151(3) 0.0141(4) 0.0179(4) 0.0021(3) 0.0001(3) 0.0032(3)
O4 0.0170(9) 0.0149(10) 0.0175(10) 0.0017(8) -0.0009(8) 0.0029(8)
O5 0.0138(9) 0.0191(10) 0.0178(10) 0.0033(8) 0.0018(8) 0.0044(8)
O6 0.0163(9) 0.0137(10) 0.0216(11) 0.0047(8) 0.0042(8) 0.0032(8)
C45 0.0133(12) 0.0204(15) 0.0226(15) 0.0023(12) 0.0021(11) 0.0036(11)
C46 0.0152(12) 0.0146(14) 0.0227(15) 0.0007(11) 0.0007(11) 0.0043(10)
C47 0.0220(14) 0.0169(15) 0.0227(15) 0.0028(12) 0.0025(12) 0.0038(11)
C48 0.0282(16) 0.0207(16) 0.0264(17) 0.0070(13) 0.0044(13) 0.0052(13)
C49 0.0239(15) 0.0166(15) 0.0299(17) 0.0003(13) 0.0030(13) 0.0016(12)
C50 0.0188(13) 0.0169(15) 0.0227(15) -0.0021(12) -0.0014(11) 0.0033(11)
C51 0.0159(13) 0.0215(15) 0.0153(14) 0.0005(12) -0.0020(10) 0.0008(11)
C52 0.0165(13) 0.0226(16) 0.0146(14) 0.0013(12) -0.0005(10) -0.0012(11)
C53 0.0186(13) 0.0207(15) 0.0180(14) 0.0035(12) -0.0001(11) -0.0005(11)
C54 0.0251(15) 0.0257(17) 0.0179(15) 0.0074(13) 0.0003(12) -0.0039(13)
C55 0.0198(14) 0.0322(18) 0.0165(15) -0.0015(13) 0.0004(11) -0.0021(13)
C56 0.0146(13) 0.0250(16) 0.0199(15) -0.0023(12) -0.0026(11) 0.0037(11)
C57 0.0356(18) 0.0207(16) 0.0178(15) 0.0039(12) 0.0002(13) 0.0059(13)
C58 0.065(3) 0.0217(18) 0.0245(18) 0.0078(14) 0.0008(17) 0.0107(17)
C59 0.0324(18) 0.034(2) 0.0254(17) 0.0061(15) -0.0080(14) 0.0084(15)
C60 0.0379(18) 0.0224(17) 0.0203(16) 0.0040(13) 0.0052(14) 0.0044(14)
C61 0.0353(19) 0.0207(17) 0.038(2) -0.0006(15) 0.0013(16) -0.0037(14)
C62 0.0308(17) 0.0209(16) 0.0243(17) -0.0020(13) -0.0040(13) -0.0032(13)
C63 0.0267(16) 0.0308(19) 0.0244(17) -0.0032(14) 0.0007(13) 0.0090(14)
C64 0.0305(18) 0.053(3) 0.0248(18) 0.0057(17) 0.0105(14) 0.0068(17)
C65 0.0331(17) 0.0173(15) 0.0231(16) 0.0048(13) -0.0008(13) 0.0005(13)
C66 0.058(3) 0.026(2) 0.032(2) 0.0042(17) -0.0130(18) -0.0008(18)
C67 0.055(2) 0.029(2) 0.0262(18) 0.0123(15) 0.0025(16) 0.0041(17)
C68 0.0327(18) 0.034(2) 0.034(2) 0.0120(16) 0.0016(15) 0.0133(15)
C69 0.0146(12) 0.0168(14) 0.0197(14) 0.0050(11) 0.0055(11) 0.0045(10)
C70 0.0161(13) 0.0233(16) 0.0220(15) 0.0024(13) 0.0028(11) -0.0009(11)
C71 0.0133(12) 0.0308(18) 0.0275(17) 0.0081(14) 0.0015(12) 0.0002(12)
C72 0.0148(13) 0.0298(17) 0.0266(16) 0.0078(14) 0.0067(12) 0.0076(12)
C73 0.0137(13) 0.0244(16) 0.0271(16) 0.0050(13) 0.0038(11) 0.0050(11)
C74 0.0127(12) 0.0226(15) 0.0185(14) 0.0025(12) 0.0024(10) 0.0038(11)
C75 0.0135(12) 0.0180(15) 0.0265(16) 0.0011(12) 0.0007(11) 0.0052(11)
C76 0.0168(13) 0.0179(15) 0.0284(16) 0.0033(13) 0.0048(12) 0.0045(11)
C77 0.0292(16) 0.0155(15) 0.0368(19) 0.0066(14) 0.0074(14) 0.0029(12)
C78 0.0350(19) 0.0173(16) 0.040(2) -0.0017(15) 0.0089(16) 0.0016(14)
C79 0.0287(17) 0.0257(18) 0.0285(18) -0.0036(14) 0.0033(14) 0.0037(14)
C80 0.0215(14) 0.0185(15) 0.0239(16) 0.0007(12) 0.0012(12) 0.0036(12)
C81 0.0288(16) 0.0187(16) 0.0295(17) 0.0089(13) 0.0021(13) 0.0044(12)
C82A 0.018(3) 0.016(3) 0.017(3) 0.001(2) -0.0042(18) 0.000(2)
C83A 0.021(2) 0.020(3) 0.026(3) 0.000(2) -0.0041(19) 0.002(2)
C84A 0.039(3) 0.026(3) 0.026(3) 0.003(2) -0.013(2) 0.000(3)
C85A 0.044(3) 0.028(4) 0.031(3) 0.011(3) -0.012(2) -0.007(3)
C86A 0.037(3) 0.039(3) 0.023(3) 0.008(2) 0.004(2) -0.006(2)
C87A 0.024(3) 0.026(3) 0.029(3) 0.007(2) 0.005(2) 0.002(2)
C88A 0.017(2) 0.032(3) 0.034(3) -0.003(3) -0.006(2) 0.009(2)
C82B 0.008(3) 0.017(4) 0.026(4) 0.003(3) -0.001(2) -0.005(3)
C83B 0.018(3) 0.020(3) 0.025(3) 0.003(3) 0.002(2) 0.000(3)
C84B 0.037(4) 0.020(4) 0.027(4) 0.009(3) 0.005(3) -0.002(3)
C85B 0.042(4) 0.027(5) 0.029(4) 0.006(4) 0.000(3) 0.004(3)
C86B 0.025(3) 0.026(4) 0.029(4) 0.001(3) -0.007(3) 0.005(3)
C87B 0.009(3) 0.016(3) 0.026(4) 0.000(3) -0.005(3) -0.001(3)
C88B 0.019(3) 0.038(5) 0.022(4) 0.004(3) 0.006(3) -0.004(3)
C1A 0.039(3) 0.050(3) 0.074(3) 0.021(2) 0.005(3) -0.007(2)
C2A 0.033(3) 0.046(3) 0.076(3) 0.017(3) 0.024(3) 0.012(2)
C3A 0.038(3) 0.043(3) 0.070(3) 0.019(3) 0.008(3) -0.001(2)
C4A 0.030(3) 0.049(4) 0.064(3) 0.015(3) 0.009(2) -0.004(3)
C5A 0.033(3) 0.051(3) 0.085(4) 0.018(3) 0.011(3) 0.005(2)
C6A 0.038(3) 0.045(3) 0.091(3) 0.032(3) 0.001(3) 0.009(3)
C7A 0.076(6) 0.103(8) 0.076(4) 0.021(4) -0.002(5) -0.004(5)
C1B 0.039(6) 0.050(5) 0.086(6) 0.033(5) 0.013(6) -0.008(6)
C2B 0.050(8) 0.052(7) 0.091(7) 0.034(6) 0.010(8) -0.009(7)
C3B 0.052(9) 0.067(7) 0.089(6) 0.033(7) 0.009(8) 0.002(8)
C4B 0.057(10) 0.069(8) 0.083(7) 0.032(6) 0.010(10) 0.006(9)
C5B 0.042(7) 0.068(7) 0.077(7) 0.032(5) 0.016(7) 0.002(7)
C6B 0.037(8) 0.061(6) 0.079(6) 0.032(6) 0.028(7) 0.018(7)
C7B 0.056(13) 0.045(10) 0.086(7) 0.036(6) 0.021(10) -0.015(11)
C1C 0.046(2) 0.146(4) 0.040(3) 0.020(3) -0.005(2) 0.020(2)
C2C 0.102(3) 0.075(3) 0.021(2) 0.009(2) 0.003(2) 0.047(2)
C3C 0.098(3) 0.062(3) 0.038(3) 0.020(2) 0.017(3) 0.011(3)
C4C 0.080(4) 0.076(3) 0.054(3) 0.001(3) 0.014(3) 0.012(2)
C5C 0.068(3) 0.072(3) 0.054(3) 0.009(3) -0.003(2) 0.018(3)
C6C 0.070(3) 0.062(3) 0.043(3) 0.008(2) -0.009(2) 0.002(2)
C7C 0.059(3) 0.204(9) 0.108(6) 0.010(6) 0.003(4) 0.043(4)
C1D 0.037(3) 0.065(4) 0.080(4) 0.047(3) 0.013(3) 0.017(3)
C2D 0.034(4) 0.077(5) 0.088(4) 0.054(4) 0.017(4) 0.011(4)
C3D 0.067(5) 0.088(6) 0.077(4) 0.053(4) 0.014(4) 0.017(4)
C4D 0.061(6) 0.094(7) 0.071(4) 0.042(5) -0.006(5) 0.000(5)
C5D 0.046(4) 0.066(4) 0.075(4) 0.043(3) 0.005(3) 0.014(3)
C6D 0.051(5) 0.069(5) 0.075(4) 0.038(4) 0.020(5) 0.006(4)
C7D 0.062(6) 0.080(7) 0.098(6) 0.030(5) 0.027(6) -0.006(5)
C1E 0.041(4) 0.060(5) 0.071(4) 0.036(4) 0.001(4) 0.006(4)
C2E 0.052(7) 0.067(6) 0.078(5) 0.049(5) 0.013(6) 0.012(5)
C3E 0.067(6) 0.086(7) 0.064(5) 0.038(4) 0.012(5) 0.013(5)
C4E 0.057(7) 0.074(7) 0.061(5) 0.026(6) 0.009(6) 0.005(5)
C5E 0.048(6) 0.068(6) 0.057(5) 0.031(5) -0.006(4) -0.004(4)
C6E 0.038(5) 0.047(5) 0.063(5) 0.036(4) 0.003(4) 0.011(4)
C7E 0.058(8) 0.062(8) 0.100(8) 0.032(6) -0.013(8) -0.011(6)
C1F 0.031(2) 0.030(3) 0.026(2) -0.0108(18) 0.0041(19) -0.0016(18)
C2F 0.022(2) 0.041(3) 0.044(3) -0.015(2) 0.005(2) 0.007(2)
C3F 0.036(2) 0.046(3) 0.045(3) -0.010(2) -0.006(2) 0.019(2)
C4F 0.047(3) 0.031(3) 0.041(4) 0.000(3) -0.001(3) 0.015(2)
C5F 0.031(2) 0.039(3) 0.029(3) -0.002(2) 0.008(2) 0.008(2)
C6F 0.021(2) 0.034(3) 0.025(3) 0.002(2) 0.001(2) 0.010(2)
C7F 0.059(4) 0.037(4) 0.039(4) 0.001(3) 0.012(3) -0.009(3)
C1G 0.036(4) 0.042(5) 0.036(5) -0.011(4) 0.002(4) 0.011(4)
C2G 0.024(4) 0.068(6) 0.020(5) -0.021(5) -0.009(4) 0.016(4)
C3G 0.047(5) 0.049(6) 0.038(6) -0.026(4) -0.015(5) 0.026(5)
C4G 0.058(6) 0.030(7) 0.036(7) -0.017(5) -0.026(5) 0.007(5)
C5G 0.043(5) 0.038(6) 0.031(6) -0.014(4) -0.005(4) 0.006(4)
C6G 0.027(4) 0.033(6) 0.042(6) -0.011(4) -0.003(4) 0.016(4)
C7G 0.076(11) 0.059(9) 0.037(8) 0.002(6) 0.009(7) 0.010(7)
C1H 0.0288(16) 0.0357(18) 0.0281(17) 0.0138(14) 0.0056(13) 0.0082(13)
C2H 0.0234(14) 0.0343(18) 0.0280(17) 0.0105(14) -0.0035(13) -0.0025(13)
C3H 0.0276(16) 0.041(2) 0.034(2) 0.0085(16) 0.0044(14) 0.0056(14)
C4H 0.049(2) 0.0320(19) 0.032(2) 0.0064(16) 0.0001(16) 0.0011(15)
C5H 0.0312(17) 0.050(2) 0.039(2) 0.0160(17) -0.0048(16) -0.0149(16)
C6H 0.0217(15) 0.056(2) 0.041(2) 0.0254(17) 0.0088(14) 0.0068(15)
C7H 0.072(3) 0.048(2) 0.030(2) 0.0090(18) 0.009(2) 0.020(2)

loop_
_atom_type_symbol
_atom_type_description
_atom_type_scat_dispersion_real
_atom_type_scat_dispersion_imag
_atom_type_scat_source
C C 0.0033 0.0016 'International Tables Vol C Tables 4.2.6.8 and 6.1.1.4'
H H 0.0000 0.0000 'International Tables Vol C Tables 4.2.6.8 and 6.1.1.4'
O O 0.0106 0.0060 'International Tables Vol C Tables 4.2.6.8 and 6.1.1.4'
P P 0.1023 0.0942 'International Tables Vol C Tables 4.2.6.8 and 6.1.1.4'
Cl Cl 0.1484 0.1585 'International Tables Vol C Tables 4.2.6.8 and 6.1.1.4'
Pd Pd -0.9988 1.0072 'International Tables Vol C Tables 4.2.6.8 and 6.1.1.4'

loop_
_geom_angle_atom_site_label_1
_geom_angle_atom_site_label_2
_geom_angle_atom_site_label_3
_geom_angle
P1 Pd1 P2 90.44(3)
P1 Pd1 Cl1 86.37(3)
P2 Pd1 Cl1 176.74(3)
P1 Pd1 Cl2 176.91(3)
P2 Pd1 Cl2 90.43(3)
Cl1 Pd1 Cl2 92.73(3)
O1 P1 O2 107.43(11)
O1 P1 O3 103.11(11)
O2 P1 O3 97.64(11)
O1 P1 Pd1 110.55(8)
O2 P1 Pd1 121.08(9)
O3 P1 Pd1 115.03(9)
C38A P2 C30 112.71(19)
C38A P2 C31 105.5(2)
C30 P2 C31 104.76(14)
C30 P2 C38B 100.11(18)
C31 P2 C38B 107.8(2)
C38A P2 Pd1 107.62(15)
C30 P2 Pd1 110.30(10)
C31 P2 Pd1 115.95(11)
C38B P2 Pd1 116.15(15)
C2 O1 P1 122.31(18)
C8 O2 P1 121.35(18)
C25 O3 P1 119.61(19)
C2 C1 C6 118.3(3)
C2 C1 C7 122.8(3)
C6 C1 C7 118.9(3)
C1 C2 C3 124.7(3)
C1 C2 O1 117.3(3)
C3 C2 O1 117.8(3)
C4 C3 C2 113.8(3)
C4 C3 C13 121.7(3)
C2 C3 C13 124.5(3)
C5 C4 C3 124.0(3)
C5 C4 H4 118.0
C3 C4 H4 118.0
C4 C5 C6 120.2(3)
C4 C5 C17 119.4(3)
C6 C5 C17 120.3(3)
C5 C6 C1 118.2(3)
C5 C6 C18 119.3(3)
C1 C6 C18 122.4(3)
C8 C7 C12 118.4(3)
C8 C7 C1 121.2(3)
C12 C7 C1 120.2(3)
C9 C8 C7 124.6(3)
C9 C8 O2 118.7(3)
C7 C8 O2 116.7(3)
C8 C9 C10 114.5(3)
C8 C9 C21 123.8(3)
C10 C9 C21 121.6(3)
C11 C10 C9 123.3(3)
C11 C10 H10 118.4
C9 C10 H10 118.3
C10 C11 C12 119.9(3)
C10 C11 C20 119.9(3)
C12 C11 C20 120.1(3)
C11 C12 C7 118.7(3)
C11 C12 C19 118.6(3)
C7 C12 C19 122.7(3)
C14 C13 C16 106.0(3)
C14 C13 C15 109.8(3)
C16 C13 C15 106.7(3)
C14 C13 C3 111.6(3)
C16 C13 C3 111.2(3)
C15 C13 C3 111.4(3)
C13 C14 H14A 109.5
C13 C14 H14B 109.5
H14A C14 H14B 109.5
C13 C14 H14C 109.4
H14A C14 H14C 109.5
H14B C14 H14C 109.5
C13 C15 H15A 109.6
C13 C15 H15B 109.4
H15A C15 H15B 109.5
C13 C15 H15C 109.4
H15A C15 H15C 109.5
H15B C15 H15C 109.5
C13 C16 H16A 109.5
C13 C16 H16B 109.5
H16A C16 H16B 109.5
C13 C16 H16C 109.4
H16A C16 H16C 109.5
H16B C16 H16C 109.5
C5 C17 H17A 109.6
C5 C17 H17B 109.5
H17A C17 H17B 109.5
C5 C17 H17C 109.4
H17A C17 H17C 109.5
H17B C17 H17C 109.5
C6 C18 H18A 109.5
C6 C18 H18B 109.4
H18A C18 H18B 109.5
C6 C18 H18C 109.5
H18A C18 H18C 109.5
H18B C18 H18C 109.5
C12 C19 H19A 109.5
C12 C19 H19B 109.4
H19A C19 H19B 109.5
C12 C19 H19C 109.5
H19A C19 H19C 109.5
H19B C19 H19C 109.5
C11 C20 H20A 109.4
C11 C20 H20B 109.5
H20A C20 H20B 109.5
C11 C20 H20C 109.5
H20A C20 H20C 109.5
H20B C20 H20C 109.5
C23 C21 C9 111.7(3)
C23 C21 C22 106.3(3)
C9 C21 C22 111.9(3)
C23 C21 C24 107.7(3)
C9 C21 C24 109.5(3)
C22 C21 C24 109.6(3)
C21 C22 H22A 109.5
C21 C22 H22B 109.4
H22A C22 H22B 109.5
C21 C22 H22C 109.5
H22A C22 H22C 109.5
H22B C22 H22C 109.5
C21 C23 H23A 109.4
C21 C23 H23B 109.5
H23A C23 H23B 109.5
C21 C23 H23C 109.5
H23A C23 H23C 109.5
H23B C23 H23C 109.5
C21 C24 H24A 109.5
C21 C24 H24B 109.4
H24A C24 H24B 109.5
C21 C24 H24C 109.5
H24A C24 H24C 109.5
H24B C24 H24C 109.5
C30 C25 C26 122.9(3)
C30 C25 O3 119.6(3)
C26 C25 O3 117.5(3)
C27 C26 C25 118.5(3)
C27 C26 H26 120.7
C25 C26 H26 120.7
C28 C27 C26 120.7(3)
C28 C27 H27 119.6
C26 C27 H27 119.6
C27 C28 C29 120.4(3)
C27 C28 H28 119.9
C29 C28 H28 119.8
C28 C29 C30 120.3(3)
C28 C29 H29 119.9
C30 C29 H29 119.9
C25 C30 C29 117.2(3)
C25 C30 P2 119.8(2)
C29 C30 P2 123.0(2)
C36 C31 C32 119.9(3)
C36 C31 P2 119.2(3)
C32 C31 P2 120.8(2)
C33 C32 C31 117.4(3)
C33 C32 C37 119.1(3)
C31 C32 C37 123.5(3)
C34 C33 C32 122.6(4)
C34 C33 H33 118.7
C32 C33 H33 118.7
C33 C34 C35 119.7(3)
C33 C34 H34 120.1
C35 C34 H34 120.1
C36 C35 C34 119.3(3)
C36 C35 H35 120.4
C34 C35 H35 120.3
C35 C36 C31 121.0(3)
C35 C36 H36 119.5
C31 C36 H36 119.5
C32 C37 H37A 109.5
C32 C37 H37B 109.5
H37A C37 H37B 109.5
C32 C37 H37C 109.4
H37A C37 H37C 109.5
H37B C37 H37C 109.5
C39A C38A C43A 120.0
C39A C38A P2 123.4(2)
C43A C38A P2 116.5(2)
C38A C39A C40A 120.0
C38A C39A C44A 123.5(4)
C40A C39A C44A 116.5(4)
C39A C40A C41A 120.0
C39A C40A H40A 120.0
C41A C40A H40A 120.0
C39A C40A H41B 164.9
C41A C40A H41B 71.0
H40A C40A H41B 50.2
C42A C41A C40A 120.0
C42A C41A H41A 120.0
C40A C41A H41A 120.0
C42A C41A H40B 48.1
C40A C41A H40B 166.6
H41A C41A H40B 72.3
C41A C42A C43A 120.0
C41A C42A H42A 120.0
C43A C42A H42A 120.0
C43A C42A H40B 155.2
H42A C42A H40B 84.4
C41A C42A H44E 162.2
C43A C42A H44E 70.6
H42A C42A H44E 51.7
H40B C42A H44E 131.0
C42A C43A C38A 120.0
C42A C43A H43A 120.0
C38A C43A H43A 120.0
C42A C43A H44D 110.7
C38A C43A H44D 112.7
C42A C43A H44F 105.1
C38A C43A H44F 128.3
H44D C43A H44F 68.6
C39A C44A H44A 109.6
C39A C44A H44B 109.4
H44A C44A H44B 109.5
C39A C44A H44C 109.5
H44A C44A H44C 109.5
H44B C44A H44C 109.5
C39A C44A H43B 87.9
H44B C44A H43B 150.9
H44C C44A H43B 85.0
C39B C38B C43B 120.0
C39B C38B P2 122.1(2)
C43B C38B P2 117.8(2)
C38B C39B C40B 120.0
C38B C39B C44B 123.4(4)
C40B C39B C44B 116.6(4)
C41B C40B C39B 120.0
C41B C40B H41A 71.9
C39B C40B H41A 168.1
C41B C40B H40B 120.0
C39B C40B H40B 120.0
H41A C40B H40B 48.2
C40B C41B C42B 120.0
C40B C41B H40A 148.4
C42B C41B H40A 48.8
C40B C41B H41B 120.0
C42B C41B H41B 120.0
H40A C41B H41B 78.9
C43B C42B C41B 120.0
C43B C42B H40A 145.6
C43B C42B H42B 120.0
C41B C42B H42B 120.0
H40A C42B H42B 87.3
C42B C43B C38B 120.0
C42B C43B H44A 95.4
C38B C43B H44A 142.8
C42B C43B H43B 120.0
C38B C43B H43B 120.0
C39B C44B H43A 96.3
C39B C44B H44D 109.5
H43A C44B H44D 73.7
C39B C44B H44E 109.4
H43A C44B H44E 150.5
H44D C44B H44E 109.5
C39B C44B H44F 109.5
H43A C44B H44F 45.8
H44D C44B H44F 109.5
H44E C44B H44F 109.5
P3 Pd2 P4 90.62(3)
P3 Pd2 Cl3 85.00(3)
P4 Pd2 Cl3 174.62(3)
P3 Pd2 Cl4 176.63(3)
P4 Pd2 Cl4 91.55(3)
Cl3 Pd2 Cl4 92.69(3)
O4 P3 O5 106.98(11)
O4 P3 O6 103.69(12)
O5 P3 O6 97.72(11)
O4 P3 Pd2 109.45(8)
O5 P3 Pd2 122.00(9)
O6 P3 Pd2 115.09(9)
C75 P4 C74 104.06(14)
C75 P4 C82B 106.6(2)
C74 P4 C82B 113.7(2)
C75 P4 C82A 107.18(18)
C74 P4 C82A 100.55(16)
C75 P4 Pd2 116.93(11)
C74 P4 Pd2 110.42(10)
C82B P4 Pd2 105.34(18)
C82A P4 Pd2 115.86(13)
C46 O4 P3 123.20(18)
C52 O5 P3 120.74(18)
C69 O6 P3 118.90(18)
C46 C45 C50 117.8(3)
C46 C45 C51 122.0(3)
C50 C45 C51 120.2(3)
C47 C46 C45 124.6(3)
C47 C46 O4 117.6(3)
C45 C46 O4 117.6(3)
C46 C47 C48 114.5(3)
C46 C47 C57 124.0(3)
C48 C47 C57 121.5(3)
C49 C48 C47 123.7(3)
C49 C48 H48 118.1
C47 C48 H48 118.1
C48 C49 C50 119.6(3)
C48 C49 C61 119.2(3)
C50 C49 C61 121.2(3)
C49 C50 C45 118.8(3)
C49 C50 C62 119.1(3)
C45 C50 C62 122.0(3)
C52 C51 C56 117.5(3)
C52 C51 C45 121.6(3)
C56 C51 C45 120.9(3)
C53 C52 C51 124.9(3)
C53 C52 O5 119.4(3)
C51 C52 O5 115.7(3)
C54 C53 C52 114.0(3)
C54 C53 C65 122.0(3)
C52 C53 C65 124.0(3)
C53 C54 C55 123.7(3)
C53 C54 H54 118.1
C55 C54 H54 118.2
C56 C55 C54 119.8(3)
C56 C55 C64 121.0(3)
C54 C55 C64 119.2(3)
C55 C56 C51 119.2(3)
C55 C56 C63 118.5(3)
C51 C56 C63 122.3(3)
C60 C57 C58 107.1(3)
C60 C57 C59 110.4(3)
C58 C57 C59 106.2(3)
C60 C57 C47 110.5(3)
C58 C57 C47 111.0(3)
C59 C57 C47 111.4(3)
C57 C58 H58A 109.5
C57 C58 H58B 109.5
H58A C58 H58B 109.5
C57 C58 H58C 109.5
H58A C58 H58C 109.5
H58B C58 H58C 109.5
C57 C59 H59A 109.5
C57 C59 H59B 109.4
H59A C59 H59B 109.5
C57 C59 H59C 109.5
H59A C59 H59C 109.5
H59B C59 H59C 109.5
C57 C60 H60A 109.5
C57 C60 H60B 109.4
H60A C60 H60B 109.5
C57 C60 H60C 109.5
H60A C60 H60C 109.5
H60B C60 H60C 109.5
C49 C61 H61A 109.5
C49 C61 H61B 109.5
H61A C61 H61B 109.5
C49 C61 H61C 109.4
H61A C61 H61C 109.5
H61B C61 H61C 109.5
C50 C62 H62A 109.5
C50 C62 H62B 109.5
H62A C62 H62B 109.5
C50 C62 H62C 109.5
H62A C62 H62C 109.5
H62B C62 H62C 109.5
C56 C63 H63A 109.5
C56 C63 H63B 109.5
H63A C63 H63B 109.5
C56 C63 H63C 109.4
H63A C63 H63C 109.5
H63B C63 H63C 109.5
C55 C64 H64A 109.6
C55 C64 H64B 109.4
H64A C64 H64B 109.5
C55 C64 H64C 109.4
H64A C64 H64C 109.5
H64B C64 H64C 109.5
C53 C65 C67 111.1(3)
C53 C65 C66 111.0(3)
C67 C65 C66 106.8(3)
C53 C65 C68 111.3(3)
C67 C65 C68 106.8(3)
C66 C65 C68 109.7(3)
C65 C66 H66A 109.5
C65 C66 H66B 109.4
H66A C66 H66B 109.5
C65 C66 H66C 109.5
H66A C66 H66C 109.5
H66B C66 H66C 109.5
C65 C67 H67A 109.4
C65 C67 H67B 109.6
H67A C67 H67B 109.5
C65 C67 H67C 109.4
H67A C67 H67C 109.5
H67B C67 H67C 109.5
C65 C68 H68A 109.5
C65 C68 H68B 109.4
H68A C68 H68B 109.5
C65 C68 H68C 109.4
H68A C68 H68C 109.5
H68B C68 H68C 109.5
C70 C69 C74 122.4(3)
C70 C69 O6 117.5(3)
C74 C69 O6 120.0(3)
C69 C70 C71 118.9(3)
C69 C70 H70 120.6
C71 C70 H70 120.5
C72 C71 C70 119.8(3)
C72 C71 H71 120.1
C70 C71 H71 120.1
C71 C72 C73 120.5(3)
C71 C72 H72 119.8
C73 C72 H72 119.7
C74 C73 C72 120.2(3)
C74 C73 H73 119.8
C72 C73 H73 120.0
C69 C74 C73 118.1(3)
C69 C74 P4 119.2(2)
C73 C74 P4 122.6(2)
C80 C75 C76 119.9(3)
C80 C75 P4 119.4(2)
C76 C75 P4 120.7(2)
C77 C76 C75 117.0(3)
C77 C76 C81 119.6(3)
C75 C76 C81 123.4(3)
C78 C77 C76 122.4(3)
C78 C77 H77 118.9
C76 C77 H77 118.7
C77 C78 C79 120.1(3)
C77 C78 H78 119.9
C79 C78 H78 120.0
C78 C79 C80 119.7(3)
C78 C79 H79 120.2
C80 C79 H79 120.1
C79 C80 C75 120.8(3)
C79 C80 H80 119.6
C75 C80 H80 119.6
C76 C81 H81A 109.5
C76 C81 H81B 109.4
H81A C81 H81B 109.5
C76 C81 H81C 109.5
H81A C81 H81C 109.5
H81B C81 H81C 109.5
C83A C82A C87A 120.0
C83A C82A P4 123.5(2)
C87A C82A P4 116.4(2)
C82A C83A C84A 120.0
C82A C83A C88A 122.5(3)
C84A C83A C88A 117.5(3)
C83A C84A C85A 120.0
C83A C84A H84A 120.0
C85A C84A H84A 120.0
C83A C84A H85B 158.7
C85A C84A H85B 81.0
C86A C85A C84A 120.0
C86A C85A H85A 120.0
C84A C85A H85A 120.0
C86A C85A H84B 53.9
C84A C85A H84B 165.0
H85A C85A H84B 67.9
C87A C86A C85A 120.0
C87A C86A H86A 120.0
C85A C86A H86A 120.0
C87A C86A H84B 145.7
H86A C86A H84B 93.5
C87A C86A H88E 72.8
C85A C86A H88E 149.8
H86A C86A H88E 55.3
H84B C86A H88E 129.5
C86A C87A C82A 120.0
C86A C87A H87A 120.0
C82A C87A H87A 120.0
C86A C87A H88D 96.4
C82A C87A H88D 138.0
C86A C87A H88F 111.8
C82A C87A H88F 110.5
H88D C87A H88F 69.1
C83A C88A H88A 109.5
C83A C88A H88B 109.4
H88A C88A H88B 109.5
C83A C88A H88C 109.6
H88A C88A H88C 109.5
H88B C88A H88C 109.5
C83A C88A H87B 103.0
H88A C88A H87B 49.8
H88B C88A H87B 65.5
H88C C88A H87B 146.4
C83B C82B C87B 120.0
C83B C82B P4 123.4(3)
C87B C82B P4 116.5(3)
C82B C83B C84B 120.0
C82B C83B C88B 123.2(4)
C84B C83B C88B 116.7(5)
C83B C84B C85B 120.0
C83B C84B H85A 158.9
C85B C84B H85A 80.9
C83B C84B H84B 120.0
C85B C84B H84B 120.0
C86B C85B C84B 120.0
C86B C85B H84A 54.0
C84B C85B H84A 169.1
C86B C85B H85B 120.0
C84B C85B H85B 120.0
H84A C85B H85B 66.8
C85B C86B C87B 120.0
C87B C86B H84A 146.4
C85B C86B H88C 166.0
C87B C86B H88C 71.5
H84A C86B H88C 139.8
C85B C86B H86B 120.0
C87B C86B H86B 120.0
H84A C86B H86B 93.3
H88C C86B H86B 49.2
C86B C87B C82B 120.0
C86B C87B H88A 105.2
C82B C87B H88A 125.1
C86B C87B H88B 107.8
C82B C87B H88B 116.4
H88A C87B H88B 72.4
C86B C87B H88C 50.7
C82B C87B H88C 168.3
H88A C87B H88C 66.7
H88B C87B H88C 65.8
C86B C87B H87B 120.0
C82B C87B H87B 120.0
H88C C87B H87B 69.8
C83B C88B H87A 95.3
C83B C88B H88D 109.5
C83B C88B H88E 109.5
H87A C88B H88E 150.1
H88D C88B H88E 109.5
C83B C88B H88F 109.4
H87A C88B H88F 75.9
H88D C88B H88F 109.5
H88E C88B H88F 109.5
C2A C1A C6A 120.0
C2A C1A C7A 120.2(5)
C6A C1A C7A 119.8(5)
C3A C2A C1A 120.0
C3A C2A H2A 120.0
C1A C2A H2A 120.0
C1A C2A H6B 141.1
H2A C2A H6B 88.9
C2A C3A C4A 120.0
C2A C3A H3A 120.0
C4A C3A H3A 120.0
C4A C3A H6B 141.7
H3A C3A H6B 86.2
C5A C4A C3A 120.0
C5A C4A H4A 120.0
C3A C4A H4A 120.0
C5A C4A H7D 72.7
C3A C4A H7D 124.2
H4A C4A H7D 74.7
C5A C4A H7E 117.1
C3A C4A H7E 109.6
H7D C4A H7E 109.1
C3A C4A H7F 155.6
H4A C4A H7F 82.3
H7D C4A H7F 68.4
H7E C4A H7F 81.4
C4A C5A C6A 120.0
C4A C5A H5A 120.0
C6A C5A H5A 120.0
C4A C5A H7D 49.6
C6A C5A H7D 130.8
H5A C5A H7D 89.6
C4A C5A H7F 79.6
C6A C5A H7F 154.9
H7D C5A H7F 73.3
C5A C6A C1A 120.0
C5A C6A H6A 120.0
C1A C6A H6A 120.0
C5A C6A H2B 91.9
C1A C6A H2B 138.8
C1A C7A H7A 109.3
C1A C7A H7B 109.5
H7A C7A H7B 109.5
C1A C7A H7C 109.6
H7A C7A H7C 109.5
H7B C7A H7C 109.5
C1A C7A H4B 153.8
H7B C7A H4B 87.7
H7C C7A H4B 81.4
C2B C1B C6B 120.0
C2B C1B C7B 119.4(14)
C6B C1B C7B 120.5(14)
C1B C2B C3B 120.0
C1B C2B H6A 132.4
C3B C2B H6A 90.7
C1B C2B H2B 120.0
C3B C2B H2B 120.0
H6A C2B H2B 46.6
C4B C3B C2B 120.0
C4B C3B H7B 54.1
C2B C3B H7B 153.2
C4B C3B H3B 120.0
C2B C3B H3B 120.0
H7B C3B H3B 72.1
C3B C4B C5B 120.0
C3B C4B H7A 153.9
C5B C4B H7A 76.0
C3B C4B H7B 46.7
C5B C4B H7B 151.8
H7A C4B H7B 109.2
C3B C4B H7C 81.5
C5B C4B H7C 114.3
H7A C4B H7C 111.9
H7B C4B H7C 90.0
C3B C4B H4B 120.0
C5B C4B H4B 120.0
H7A C4B H4B 48.9
H7B C4B H4B 78.8
H7C C4B H4B 74.7
C6B C5B C4B 120.0
C6B C5B H2A 57.9
C4B C5B H2A 155.1
C6B C5B H7A 148.9
H2A C5B H7A 136.1
C6B C5B H5B 120.0
C4B C5B H5B 120.0
H2A C5B H5B 67.9
H7A C5B H5B 89.0
C5B C6B C1B 120.0
C5B C6B H2A 50.8
C1B C6B H2A 154.5
C5B C6B H6B 120.0
C1B C6B H6B 120.0
H2A C6B H6B 74.3
C1B C7B H4A 133.4
C1B C7B H5A 90.7
H4A C7B H5A 134.2
C1B C7B H7D 109.5
H4A C7B H7D 80.4
H5A C7B H7D 97.7
C1B C7B H7E 109.5
H5A C7B H7E 137.2
H7D C7B H7E 109.5
C1B C7B H7F 109.5
H4A C7B H7F 109.3
H7D C7B H7F 109.5
H7E C7B H7F 109.5
C6C C1C C7C 123.2(8)
C6C C1C C2C 114.3(5)
C7C C1C C2C 122.4(7)
C3C C2C C1C 116.8(5)
C3C C2C H2C 121.0
C1C C2C H2C 122.1
C4C C3C C2C 123.3(7)
C4C C3C H3C 118.1
C2C C3C H3C 118.6
C3C C4C C5C 122.8(7)
C3C C4C H4C 118.8
C5C C4C H4C 118.5
C4C C5C C6C 121.8(6)
C4C C5C H5C 119.1
C6C C5C H5C 119.0
C5C C6C C1C 120.8(6)
C5C C6C H6C 119.6
C1C C6C H6C 119.6
C1C C7C H7G 109.3
C1C C7C H7H 109.9
H7G C7C H7H 109.5
C1C C7C H7I 109.2
H7G C7C H7I 109.5
H7H C7C H7I 109.5
C2D C1D C6D 120.0
C2D C1D C7D 121.1(6)
C6D C1D C7D 118.8(6)
C1D C2D C3D 120.0
C1D C2D H2D 120.0
C3D C2D H2D 120.0
C1D C2D H6E 156.0
H2D C2D H6E 83.4
C2D C3D C4D 120.0
C2D C3D H3D 120.0
C4D C3D H3D 120.0
C2D C3D H6E 64.3
C4D C3D H6E 170.4
H3D C3D H6E 56.5
C5D C4D C3D 120.0
C5D C4D H4D 120.0
C3D C4D H4D 120.0
C5D C4D H7M 52.8
C3D C4D H7M 153.6
H4D C4D H7M 73.1
C5D C4D H7N 95.9
C3D C4D H7N 126.5
H4D C4D H7N 45.8
H7M C4D H7N 79.6
C5D C4D H7O 123.7
C3D C4D H7O 93.4
H4D C4D H7O 52.1
H7M C4D H7O 76.7
H7N C4D H7O 97.8
C4D C5D C6D 120.0
C4D C5D H5D 120.0
C6D C5D H5D 120.0
C4D C5D H2E 158.7
H5D C5D H2E 81.3
C4D C5D H7M 65.5
C6D C5D H7M 152.2
H5D C5D H7M 62.0
H2E C5D H7M 131.6
C5D C6D C1D 120.0
C5D C6D H6D 120.0
C1D C6D H6D 120.0
C5D C6D H2E 66.9
C1D C6D H2E 173.0
H6D C6D H2E 53.1
C1D C7D H7J 109.6
C1D C7D H7K 109.4
H7J C7D H7K 109.5
C1D C7D H7L 109.4
H7J C7D H7L 109.5
H7K C7D H7L 109.5
C1D C7D H4E 131.8
H7J C7D H4E 48.6
H7K C7D H4E 118.4
H7L C7D H4E 61.4
C2E C1E C6E 120.0
C2E C1E C7E 119.0(9)
C6E C1E C7E 121.0(9)
C3E C2E C1E 120.0
C3E C2E H6D 70.2
C1E C2E H6D 169.6
C3E C2E H2E 120.0
C1E C2E H2E 120.0
H6D C2E H2E 49.8
C4E C3E C2E 120.0
C4E C3E H6D 162.2
C4E C3E H7K 71.9
C2E C3E H7K 166.6
H6D C3E H7K 125.4
C4E C3E H3E 120.0
C2E C3E H3E 120.0
H6D C3E H3E 77.7
H7K C3E H3E 48.5
C3E C4E C5E 120.0
C3E C4E H7J 105.1
C5E C4E H7J 117.4
C3E C4E H7K 47.9
C5E C4E H7K 166.7
H7J C4E H7K 74.5
C3E C4E H7L 105.6
C5E C4E H7L 110.2
H7J C4E H7L 95.2
H7K C4E H7L 72.7
C3E C4E H4E 120.0
C5E C4E H4E 120.0
H7K C4E H4E 72.4
H7L C4E H4E 52.0
C6E C5E C4E 120.0
C6E C5E H2D 59.5
C4E C5E H2D 177.6
C6E C5E H5E 120.0
C4E C5E H5E 120.0
H2D C5E H5E 60.6
C5E C6E C1E 120.0
C1E C6E H2D 152.1
C5E C6E H6E 120.0
C1E C6E H6E 120.0
H2D C6E H6E 87.9
C1E C7E H4D 137.0
C1E C7E H7M 109.7
H4D C7E H7M 113.0
C1E C7E H7N 109.6
H4D C7E H7N 49.9
H7M C7E H7N 109.5
C1E C7E H7O 109.2
H4D C7E H7O 61.4
H7M C7E H7O 109.5
H7N C7E H7O 109.5
C2F C1F C6F 120.0
C2F C1F C7F 121.2(4)
C6F C1F C7F 118.8(4)
C1F C2F C3F 120.0
C1F C2F H2F 120.0
C3F C2F H2F 120.0
C1F C2F H6G 164.0
C3F C2F H6G 59.6
H2F C2F H6G 63.0
C2F C3F C4F 120.0
C2F C3F H3F 120.0
C4F C3F H3F 120.0
C2F C3F H6G 55.4
C4F C3F H6G 163.7
H3F C3F H6G 66.9
C2F C3F H7T 155.3
C4F C3F H7T 54.9
H3F C3F H7T 70.5
H6G C3F H7T 136.7
C3F C4F C5F 120.0
C3F C4F H4F 120.0
C5F C4F H4F 120.0
C3F C4F H7S 76.5
C5F C4F H7S 132.9
H4F C4F H7S 63.4
C3F C4F H7T 65.3
C5F C4F H7T 153.9
H4F C4F H7T 61.3
H7S C4F H7T 72.6
C3F C4F H7U 153.0
C5F C4F H7U 86.9
H7S C4F H7U 85.9
H7T C4F H7U 90.1
C4F C5F C6F 120.0
C4F C5F H5F 120.0
C6F C5F H5F 120.0
C4F C5F H2G 162.9
C6F C5F H2G 47.6
H5F C5F H2G 73.6
C5F C6F C1F 120.0
C5F C6F H6F 120.0
C1F C6F H6F 120.0
C1F C6F H2G 153.1
H6F C6F H2G 85.7
C1F C7F H7P 109.3
C1F C7F H7Q 109.7
H7P C7F H7Q 109.5
C1F C7F H7R 109.4
H7P C7F H7R 109.5
H7Q C7F H7R 109.5
C1F C7F H4G 164.5
H7P C7F H4G 62.1
H7Q C7F H4G 64.9
H7R C7F H4G 85.9
C2G C1G C6G 120.0
C2G C1G C7G 122.7(10)
C6G C1G C7G 117.2(10)
C1G C2G C3G 120.0
C1G C2G H6F 167.4
C3G C2G H6F 49.0
C1G C2G H2G 120.0
C3G C2G H2G 120.0
H6F C2G H2G 71.4
C4G C3G C2G 120.0
C4G C3G H6F 173.3
C2G C3G H6F 61.8
C4G C3G H3G 120.0
C2G C3G H3G 120.0
H6F C3G H3G 58.6
C3G C4G C5G 120.0
C3G C4G H7P 167.4
C5G C4G H7P 70.6
C3G C4G H7Q 85.3
C5G C4G H7Q 137.3
H7P C4G H7Q 90.5
C3G C4G H7R 85.0
C5G C4G H7R 131.6
H7P C4G H7R 82.6
H7Q C4G H7R 80.2
C3G C4G H4G 120.0
C5G C4G H4G 120.0
H7P C4G H4G 49.9
H7Q C4G H4G 49.3
H7R C4G H4G 54.9
C4G C5G C6G 120.0
C4G C5G H2F 151.8
C4G C5G H7P 45.1
C6G C5G H7P 164.0
H2F C5G H7P 144.7
C4G C5G H5G 120.0
C6G C5G H5G 120.0
H2F C5G H5G 80.7
H7P C5G H5G 75.2
C5G C6G C1G 120.0
C5G C6G H2F 48.7
C1G C6G H2F 153.4
C5G C6G H6G 120.0
C1G C6G H6G 120.0
H2F C6G H6G 76.4
C1G C7G H4F 140.7
C1G C7G H7S 109.5
H4F C7G H7S 96.3
C1G C7G H7T 109.6
H4F C7G H7T 87.8
H7S C7G H7T 109.5
C1G C7G H7U 109.3
H7S C7G H7U 109.5
H7T C7G H7U 109.5
C6H C1H C2H 116.7(4)
C6H C1H C7H 123.4(4)
C2H C1H C7H 119.9(4)
C3H C2H C1H 121.4(3)
C3H C2H H2H 119.3
C1H C2H H2H 119.3
C2H C3H C4H 120.8(4)
C2H C3H H3H 119.6
C4H C3H H3H 119.6
C3H C4H C5H 118.9(4)
C3H C4H H4H 120.6
C5H C4H H4H 120.6
C6H C5H C4H 120.0(4)
C6H C5H H5H 120.0
C4H C5H H5H 120.0
C5H C6H C1H 122.2(4)
C5H C6H H6H 118.9
C1H C6H H6H 118.9
C1H C7H H7W 109.6
C1H C7H H7X 109.4
H7W C7H H7X 109.5
C1H C7H H7Y 109.4
H7W C7H H7Y 109.5
H7X C7H H7Y 109.5

loop_
_geom_bond_atom_site_label_1
_geom_bond_atom_site_label_2
_geom_bond_distance
Pd1 P1 2.1933(8)
Pd1 P2 2.2717(8)
Pd1 Cl1 2.3407(8)
Pd1 Cl2 2.3469(7)
P1 O1 1.575(2)
P1 O2 1.599(2)
P1 O3 1.603(2)
P2 C38A 1.816(3)
P2 C30 1.820(3)
P2 C31 1.821(3)
P2 C38B 1.858(3)
O1 C2 1.421(3)
O2 C8 1.406(4)
O3 C25 1.407(3)
C1 C2 1.384(4)
C1 C6 1.417(4)
C1 C7 1.498(4)
C2 C3 1.405(4)
C3 C4 1.396(4)
C3 C13 1.540(5)
C4 C5 1.379(5)
C4 H4 0.9500
C5 C6 1.397(5)
C5 C17 1.517(5)
C6 C18 1.510(5)
C7 C8 1.397(4)
C7 C12 1.409(4)
C8 C9 1.391(5)
C9 C10 1.409(5)
C9 C21 1.533(5)
C10 C11 1.389(5)
C10 H10 0.9500
C11 C12 1.407(5)
C11 C20 1.507(5)
C12 C19 1.514(4)
C13 C14 1.530(5)
C13 C16 1.531(5)
C13 C15 1.537(5)
C14 H14A 0.9800
C14 H14B 0.9800
C14 H14C 0.9800
C15 H15A 0.9800
C15 H15B 0.9800
C15 H15C 0.9800
C16 H16A 0.9800
C16 H16B 0.9800
C16 H16C 0.9800
C17 H17A 0.9800
C17 H17B 0.9800
C17 H17C 0.9800
C18 H18A 0.9800
C18 H18B 0.9800
C18 H18C 0.9800
C19 H19A 0.9800
C19 H19B 0.9800
C19 H19C 0.9800
C20 H20A 0.9800
C20 H20B 0.9800
C20 H20C 0.9800
C21 C23 1.528(5)
C21 C22 1.538(5)
C21 C24 1.548(5)
C22 H22A 0.9800
C22 H22B 0.9800
C22 H22C 0.9800
C23 H23A 0.9800
C23 H23B 0.9800
C23 H23C 0.9800
C24 H24A 0.9800
C24 H24B 0.9800
C24 H24C 0.9800
C25 C30 1.382(4)
C25 C26 1.385(4)
C26 C27 1.381(5)
C26 H26 0.9500
C27 C28 1.375(5)
C27 H27 0.9500
C28 C29 1.387(4)
C28 H28 0.9500
C29 C30 1.413(4)
C29 H29 0.9500
C31 C36 1.388(4)
C31 C32 1.410(5)
C32 C33 1.385(5)
C32 C37 1.503(5)
C33 C34 1.369(5)
C33 H33 0.9500
C34 C35 1.385(6)
C34 H34 0.9500
C35 C36 1.378(5)
C35 H35 0.9500
C36 H36 0.9500
C37 H37A 0.9800
C37 H37B 0.9800
C37 H37C 0.9800
C38A C39A 1.3900
C38A C43A 1.3900
C39A C40A 1.3900
C39A C44A 1.525(7)
C40A C41A 1.3900
C40A H40A 0.9500
C41A C42A 1.3900
C41A H41A 0.9500
C42A C43A 1.3900
C42A H42A 0.9500
C43A H43A 0.9500
C44A H44A 0.9800
C44A H44B 0.9800
C44A H44C 0.9800
C38B C39B 1.3900
C38B C43B 1.3900
C39B C40B 1.3900
C39B C44B 1.499(9)
C40B C41B 1.3900
C40B H40B 0.9500
C41B C42B 1.3900
C41B H41B 0.9500
C42B C43B 1.3900
C42B H42B 0.9500
C43B H43B 0.9500
C44B H44D 0.9800
C44B H44E 0.9800
C44B H44F 0.9800
Pd2 P3 2.1895(8)
Pd2 P4 2.2702(8)
Pd2 Cl3 2.3362(8)
Pd2 Cl4 2.3473(8)
P3 O4 1.579(2)
P3 O5 1.588(2)
P3 O6 1.602(2)
P4 C75 1.814(3)
P4 C74 1.828(3)
P4 C82B 1.844(4)
P4 C82A 1.851(3)
O4 C46 1.414(4)
O5 C52 1.419(4)
O6 C69 1.401(3)
C45 C46 1.393(4)
C45 C50 1.417(4)
C45 C51 1.509(4)
C46 C47 1.390(4)
C47 C48 1.391(5)
C47 C57 1.547(4)
C48 C49 1.390(5)
C48 H48 0.9500
C49 C50 1.396(5)
C49 C61 1.503(5)
C50 C62 1.503(4)
C51 C52 1.406(4)
C51 C56 1.410(4)
C52 C53 1.393(4)
C53 C54 1.393(5)
C53 C65 1.529(5)
C54 C55 1.399(5)
C54 H54 0.9500
C55 C56 1.388(5)
C55 C64 1.510(5)
C56 C63 1.491(5)
C57 C60 1.528(5)
C57 C58 1.536(5)
C57 C59 1.546(5)
C58 H58A 0.9800
C58 H58B 0.9800
C58 H58C 0.9800
C59 H59A 0.9800
C59 H59B 0.9800
C59 H59C 0.9800
C60 H60A 0.9800
C60 H60B 0.9800
C60 H60C 0.9800
C61 H61A 0.9800
C61 H61B 0.9800
C61 H61C 0.9800
C62 H62A 0.9800
C62 H62B 0.9800
C62 H62C 0.9800
C63 H63A 0.9800
C63 H63B 0.9800
C63 H63C 0.9800
C64 H64A 0.9800
C64 H64B 0.9800
C64 H64C 0.9800
C65 C67 1.535(5)
C65 C66 1.537(5)
C65 C68 1.537(5)
C66 H66A 0.9800
C66 H66B 0.9800
C66 H66C 0.9800
C67 H67A 0.9800
C67 H67B 0.9800
C67 H67C 0.9800
C68 H68A 0.9800
C68 H68B 0.9800
C68 H68C 0.9800
C69 C70 1.380(4)
C69 C74 1.386(4)
C70 C71 1.400(5)
C70 H70 0.9500
C71 C72 1.377(5)
C71 H71 0.9500
C72 C73 1.398(4)
C72 H72 0.9500
C73 C74 1.396(4)
C73 H73 0.9500
C75 C80 1.395(5)
C75 C76 1.414(4)
C76 C77 1.397(5)
C76 C81 1.497(5)
C77 C78 1.370(5)
C77 H77 0.9500
C78 C79 1.373(5)
C78 H78 0.9500
C79 C80 1.381(5)
C79 H79 0.9500
C80 H80 0.9500
C81 H81A 0.9800
C81 H81B 0.9800
C81 H81C 0.9800
C82A C83A 1.3900
C82A C87A 1.3900
C83A C84A 1.3900
C83A C88A 1.510(7)
C84A C85A 1.3900
C84A H84A 0.9500
C85A C86A 1.3900
C85A H85A 0.9500
C86A C87A 1.3900
C86A H86A 0.9500
C87A H87A 0.9500
C88A H88A 0.9800
C88A H88B 0.9800
C88A H88C 0.9800
C82B C83B 1.3900
C82B C87B 1.3900
C83B C84B 1.3900
C83B C88B 1.543(10)
C84B C85B 1.3900
C84B H84B 0.9500
C85B C86B 1.3900
C85B H85B 0.9500
C86B C87B 1.3900
C86B H86B 0.9500
C87B H87B 0.9500
C88B H88D 0.9800
C88B H88E 0.9800
C88B H88F 0.9800
C1A C2A 1.3900
C1A C6A 1.3900
C1A C7A 1.541(9)
C2A C3A 1.3900
C2A H2A 0.9500
C3A C4A 1.3900
C3A H3A 0.9500
C3A H6B 0.9092
C4A C5A 1.3900
C4A H4A 0.9500
C5A C6A 1.3900
C5A H5A 0.9500
C6A H6A 0.9500
C7A H7A 0.9800
C7A H7B 0.9800
C7A H7C 0.9800
C7A H4B 0.9527
C1B C2B 1.3900
C1B C6B 1.3900
C1B C7B 1.59(3)
C2B C3B 1.3900
C2B H2B 0.9500
C3B C4B 1.3900
C3B H3B 0.9500
C4B C5B 1.3900
C4B H4B 0.9500
C5B C6B 1.3900
C5B H5B 0.9500
C6B H6B 0.9500
C7B H7D 0.9800
C7B H7E 0.9800
C7B H7F 0.9800
C1C C6C 1.455(9)
C1C C7C 1.456(10)
C1C C2C 1.473(10)
C2C C3C 1.387(9)
C2C H2C 0.9500
C3C C4C 1.288(8)
C3C H3C 0.9500
C4C C5C 1.298(9)
C4C H4C 0.9500
C5C C6C 1.336(8)
C5C H5C 0.9500
C6C H6C 0.9500
C7C H7G 0.9800
C7C H7H 0.9800
C7C H7I 0.9800
C1D C2D 1.3900
C1D C6D 1.3900
C1D C7D 1.531(13)
C2D C3D 1.3900
C2D H2D 0.9500
C3D C4D 1.3900
C3D H3D 0.9500
C4D C5D 1.3900
C4D H4D 0.9500
C5D C6D 1.3900
C5D H5D 0.9500
C6D H6D 0.9500
C6D H2E 0.9020
C7D H7J 0.9800
C7D H7K 0.9800
C7D H7L 0.9800
C7D H4E 0.8001
C1E C2E 1.3900
C1E C6E 1.3900
C1E C7E 1.495(18)
C2E C3E 1.3900
C2E H2E 0.9500
C3E C4E 1.3900
C3E H3E 0.9500
C4E C5E 1.3900
C4E H4E 0.9500
C5E C6E 1.3900
C5E H5E 0.9500
C6E H6E 0.9500
C7E H7M 0.9800
C7E H7N 0.9800
C7E H7O 0.9800
C1F C2F 1.3900
C1F C6F 1.3900
C1F C7F 1.531(8)
C2F C3F 1.3900
C2F H2F 0.9500
C3F C4F 1.3900
C3F H3F 0.9500
C4F C5F 1.3900
C4F H4F 0.9500
C5F C6F 1.3900
C5F H5F 0.9500
C6F H6F 0.9500
C6F H2G 1.0346
C7F H7P 0.9800
C7F H7Q 0.9800
C7F H7R 0.9800
C1G C2G 1.3900
C1G C6G 1.3900
C1G C7G 1.48(2)
C2G C3G 1.3900
C2G H2G 0.9500
C3G C4G 1.3900
C3G H3G 0.9500
C4G C5G 1.3900
C4G H4G 0.9500
C5G C6G 1.3900
C5G H5G 0.9500
C6G H2F 0.9662
C6G H6G 0.9500
C7G H7S 0.9800
C7G H7T 0.9800
C7G H7U 0.9800
C1H C6H 1.395(6)
C1H C2H 1.401(5)
C1H C7H 1.485(6)
C2H C3H 1.370(6)
C2H H2H 0.9500
C3H C4H 1.384(6)
C3H H3H 0.9500
C4H C5H 1.389(6)
C4H H4H 0.9500
C5H C6H 1.372(7)
C5H H5H 0.9500
C6H H6H 0.9500
C7H H7W 0.9800
C7H H7X 0.9800
C7H H7Y 0.9800

loop_
_geom_torsion_atom_site_label_1
_geom_torsion_atom_site_label_2
_geom_torsion_atom_site_label_3
_geom_torsion_atom_site_label_4
_geom_torsion
P2 Pd1 P1 O1 119.56(9)
Cl1 Pd1 P1 O1 -59.79(9)
P2 Pd1 P1 O2 -113.62(10)
Cl1 Pd1 P1 O2 67.03(10)
P2 Pd1 P1 O3 3.31(9)
Cl1 Pd1 P1 O3 -176.04(10)
P1 Pd1 P2 C38A -85.45(19)
Cl2 Pd1 P2 C38A 91.59(19)
P1 Pd1 P2 C30 37.87(11)
Cl2 Pd1 P2 C30 -145.10(11)
P1 Pd1 P2 C31 156.69(11)
Cl2 Pd1 P2 C31 -26.27(11)
P1 Pd1 P2 C38B -75.09(18)
Cl2 Pd1 P2 C38B 101.94(18)
O2 P1 O1 C2 39.4(2)
O3 P1 O1 C2 -63.1(2)
Pd1 P1 O1 C2 173.4(2)
O1 P1 O2 C8 47.9(2)
O3 P1 O2 C8 154.3(2)
Pd1 P1 O2 C8 -80.3(2)
O1 P1 O3 C25 -179.9(2)
O2 P1 O3 C25 70.1(2)
Pd1 P1 O3 C25 -59.5(2)
C6 C1 C2 C3 -10.0(4)
C7 C1 C2 C3 168.7(3)
C6 C1 C2 O1 173.7(3)
C7 C1 C2 O1 -7.6(4)
P1 O1 C2 C1 -62.7(3)
P1 O1 C2 C3 120.7(3)
C1 C2 C3 C4 4.7(4)
O1 C2 C3 C4 -179.0(3)
C1 C2 C3 C13 -174.9(3)
O1 C2 C3 C13 1.4(4)
C2 C3 C4 C5 1.9(5)
C13 C3 C4 C5 -178.5(3)
C3 C4 C5 C6 -2.8(5)
C3 C4 C5 C17 176.4(3)
C4 C5 C6 C1 -2.7(5)
C17 C5 C6 C1 178.2(3)
C4 C5 C6 C18 174.8(3)
C17 C5 C6 C18 -4.3(5)
C2 C1 C6 C5 8.6(4)
C7 C1 C6 C5 -170.2(3)
C2 C1 C6 C18 -168.8(3)
C7 C1 C6 C18 12.5(4)
C2 C1 C7 C8 59.9(4)
C6 C1 C7 C8 -121.4(3)
C2 C1 C7 C12 -124.3(3)
C6 C1 C7 C12 54.4(4)
C12 C7 C8 C9 -9.4(4)
C1 C7 C8 C9 166.5(3)
C12 C7 C8 O2 173.8(2)
C1 C7 C8 O2 -10.3(4)
P1 O2 C8 C9 118.4(3)
P1 O2 C8 C7 -64.5(3)
C7 C8 C9 C10 6.5(4)
O2 C8 C9 C10 -176.7(2)
C7 C8 C9 C21 -170.4(3)
O2 C8 C9 C21 6.4(4)
C8 C9 C10 C11 0.4(4)
C21 C9 C10 C11 177.4(3)
C9 C10 C11 C12 -4.2(5)
C9 C10 C11 C20 -179.9(3)
C10 C11 C12 C7 1.3(4)
C20 C11 C12 C7 177.0(3)
C10 C11 C12 C19 -179.8(3)
C20 C11 C12 C19 -4.1(4)
C8 C7 C12 C11 5.0(4)
C1 C7 C12 C11 -170.9(3)
C8 C7 C12 C19 -173.8(3)
C1 C7 C12 C19 10.2(4)
C4 C3 C13 C14 -123.7(3)
C2 C3 C13 C14 55.8(4)
C4 C3 C13 C16 -5.6(4)
C2 C3 C13 C16 173.9(3)
C4 C3 C13 C15 113.3(4)
C2 C3 C13 C15 -67.2(4)
C8 C9 C21 C23 174.1(3)
C10 C9 C21 C23 -2.6(4)
C8 C9 C21 C22 -66.9(4)
C10 C9 C21 C22 116.4(3)
C8 C9 C21 C24 54.9(4)
C10 C9 C21 C24 -121.8(3)
P1 O3 C25 C30 66.1(3)
P1 O3 C25 C26 -116.0(3)
C30 C25 C26 C27 0.4(5)
O3 C25 C26 C27 -177.4(3)
C25 C26 C27 C28 -0.7(5)
C26 C27 C28 C29 1.1(5)
C27 C28 C29 C30 -1.1(5)
C26 C25 C30 C29 -0.5(5)
O3 C25 C30 C29 177.3(3)
C26 C25 C30 P2 178.3(2)
O3 C25 C30 P2 -4.0(4)
C28 C29 C30 C25 0.8(5)
C28 C29 C30 P2 -177.9(2)
C38A P2 C30 C25 72.7(3)
C31 P2 C30 C25 -173.0(3)
C38B P2 C30 C25 75.3(3)
Pd1 P2 C30 C25 -47.6(3)
C38A P2 C30 C29 -108.6(3)
C31 P2 C30 C29 5.6(3)
C38B P2 C30 C29 -106.0(3)
Pd1 P2 C30 C29 131.1(3)
C38A P2 C31 C36 5.5(3)
C30 P2 C31 C36 -113.7(3)
C38B P2 C31 C36 -7.7(3)
Pd1 P2 C31 C36 124.5(2)
C38A P2 C31 C32 -173.0(3)
C30 P2 C31 C32 67.8(3)
C38B P2 C31 C32 173.8(3)
Pd1 P2 C31 C32 -54.0(3)
C36 C31 C32 C33 0.8(4)
P2 C31 C32 C33 179.3(2)
C36 C31 C32 C37 -179.3(3)
P2 C31 C32 C37 -0.9(4)
C31 C32 C33 C34 -0.5(5)
C37 C32 C33 C34 179.6(3)
C32 C33 C34 C35 0.3(5)
C33 C34 C35 C36 -0.4(5)
C34 C35 C36 C31 0.7(5)
C32 C31 C36 C35 -0.9(5)
P2 C31 C36 C35 -179.4(3)
C30 P2 C38A C39A 36.6(4)
C31 P2 C38A C39A -77.2(3)
C38B P2 C38A C39A 25.0(12)
Pd1 P2 C38A C39A 158.4(3)
C30 P2 C38A C43A -140.1(2)
C31 P2 C38A C43A 106.1(3)
C38B P2 C38A C43A -151.7(15)
Pd1 P2 C38A C43A -18.3(3)
C43A C38A C39A C40A 0.0
P2 C38A C39A C40A -176.5(5)
C43A C38A C39A C44A -178.5(5)
P2 C38A C39A C44A 4.9(5)
C38A C39A C40A C41A 0.0
C44A C39A C40A C41A 178.6(5)
C39A C40A C41A C42A 0.0
C40A C41A C42A C43A 0.0
C41A C42A C43A C38A 0.0
C39A C38A C43A C42A 0.0
P2 C38A C43A C42A 176.8(4)
C38A P2 C38B C39B 16.2(12)
C30 P2 C38B C39B -152.9(3)
C31 P2 C38B C39B 97.8(3)
Pd1 P2 C38B C39B -34.2(4)
C38A P2 C38B C43B -161.6(15)
C30 P2 C38B C43B 29.2(3)
C31 P2 C38B C43B -80.0(3)
Pd1 P2 C38B C43B 147.9(2)
C43B C38B C39B C40B 0.0
P2 C38B C39B C40B -177.8(4)
C43B C38B C39B C44B -178.8(6)
P2 C38B C39B C44B 3.4(6)
C38B C39B C40B C41B 0.0
C44B C39B C40B C41B 178.9(5)
C39B C40B C41B C42B 0.0
C40B C41B C42B C43B 0.0
C41B C42B C43B C38B 0.0
C39B C38B C43B C42B 0.0
P2 C38B C43B C42B 177.9(4)
P4 Pd2 P3 O4 119.45(9)
Cl3 Pd2 P3 O4 -57.42(9)
P4 Pd2 P3 O5 -114.68(10)
Cl3 Pd2 P3 O5 68.45(10)
P4 Pd2 P3 O6 3.19(9)
Cl3 Pd2 P3 O6 -173.68(9)
P3 Pd2 P4 C75 156.31(11)
Cl4 Pd2 P4 C75 -26.27(11)
P3 Pd2 P4 C74 37.64(11)
Cl4 Pd2 P4 C74 -144.95(11)
P3 Pd2 P4 C82B -85.5(2)
Cl4 Pd2 P4 C82B 91.9(2)
P3 Pd2 P4 C82A -75.79(16)
Cl4 Pd2 P4 C82A 101.63(16)
O5 P3 O4 C46 38.3(2)
O6 P3 O4 C46 -64.3(2)
Pd2 P3 O4 C46 172.4(2)
O4 P3 O5 C52 50.3(2)
O6 P3 O5 C52 157.2(2)
Pd2 P3 O5 C52 -76.6(2)
O4 P3 O6 C69 -179.2(2)
O5 P3 O6 C69 71.2(2)
Pd2 P3 O6 C69 -59.7(2)
C50 C45 C46 C47 -11.2(4)
C51 C45 C46 C47 166.8(3)
C50 C45 C46 O4 173.8(2)
C51 C45 C46 O4 -8.2(4)
P3 O4 C46 C47 122.6(3)
P3 O4 C46 C45 -62.0(3)
C45 C46 C47 C48 7.4(4)
O4 C46 C47 C48 -177.6(3)
C45 C46 C47 C57 -172.1(3)
O4 C46 C47 C57 2.9(4)
C46 C47 C48 C49 1.1(5)
C57 C47 C48 C49 -179.4(3)
C47 C48 C49 C50 -5.3(5)
C47 C48 C49 C61 175.3(3)
C48 C49 C50 C45 1.3(5)
C61 C49 C50 C45 -179.3(3)
C48 C49 C50 C62 178.7(3)
C61 C49 C50 C62 -1.9(5)
C46 C45 C50 C49 6.3(4)
C51 C45 C50 C49 -171.7(3)
C46 C45 C50 C62 -170.9(3)
C51 C45 C50 C62 11.0(4)
C46 C45 C51 C52 59.7(4)
C50 C45 C51 C52 -122.3(3)
C46 C45 C51 C56 -121.3(3)
C50 C45 C51 C56 56.7(4)
C56 C51 C52 C53 -10.2(4)
C45 C51 C52 C53 168.9(3)
C56 C51 C52 O5 171.4(2)
C45 C51 C52 O5 -9.5(4)
P3 O5 C52 C53 114.7(3)
P3 O5 C52 C51 -66.8(3)
C51 C52 C53 C54 9.2(4)
O5 C52 C53 C54 -172.4(3)
C51 C52 C53 C65 -170.9(3)
O5 C52 C53 C65 7.5(4)
C52 C53 C54 C55 -1.2(4)
C65 C53 C54 C55 178.9(3)
C53 C54 C55 C56 -5.4(5)
C53 C54 C55 C64 176.6(3)
C54 C55 C56 C51 4.5(4)
C64 C55 C56 C51 -177.5(3)
C54 C55 C56 C63 -176.7(3)
C64 C55 C56 C63 1.2(5)
C52 C51 C56 C55 2.7(4)
C45 C51 C56 C55 -176.3(3)
C52 C51 C56 C63 -176.0(3)
C45 C51 C56 C63 5.0(4)
C46 C47 C57 C60 -69.4(4)
C48 C47 C57 C60 111.2(3)
C46 C47 C57 C58 171.9(3)
C48 C47 C57 C58 -7.6(4)
C46 C47 C57 C59 53.8(4)
C48 C47 C57 C59 -125.7(3)
C54 C53 C65 C67 -13.2(4)
C52 C53 C65 C67 166.9(3)
C54 C53 C65 C66 105.5(4)
C52 C53 C65 C66 -74.4(4)
C54 C53 C65 C68 -132.0(3)
C52 C53 C65 C68 48.1(4)
P3 O6 C69 C70 -113.5(3)
P3 O6 C69 C74 68.1(3)
C74 C69 C70 C71 1.0(5)
O6 C69 C70 C71 -177.3(3)
C69 C70 C71 C72 0.7(5)
C70 C71 C72 C73 -1.8(5)
C71 C72 C73 C74 1.3(5)
C70 C69 C74 C73 -1.5(5)
O6 C69 C74 C73 176.8(3)
C70 C69 C74 P4 174.9(2)
O6 C69 C74 P4 -6.8(4)
C72 C73 C74 C69 0.3(5)
C72 C73 C74 P4 -176.0(2)
C75 P4 C74 C69 -172.0(2)
C82B P4 C74 C69 72.4(3)
C82A P4 C74 C69 77.1(3)
Pd2 P4 C74 C69 -45.8(3)
C75 P4 C74 C73 4.3(3)
C82B P4 C74 C73 -111.3(3)
C82A P4 C74 C73 -106.6(3)
Pd2 P4 C74 C73 130.5(2)
C74 P4 C75 C80 -111.3(3)
C82B P4 C75 C80 9.1(3)
C82A P4 C75 C80 -5.4(3)
Pd2 P4 C75 C80 126.6(2)
C74 P4 C75 C76 68.3(3)
C82B P4 C75 C76 -171.2(3)
C82A P4 C75 C76 174.3(2)
Pd2 P4 C75 C76 -53.7(3)
C80 C75 C76 C77 1.8(4)
P4 C75 C76 C77 -177.9(2)
C80 C75 C76 C81 -179.0(3)
P4 C75 C76 C81 1.3(4)
C75 C76 C77 C78 -1.4(5)
C81 C76 C77 C78 179.4(3)
C76 C77 C78 C79 0.5(6)
C77 C78 C79 C80 0.1(5)
C78 C79 C80 C75 0.4(5)
C76 C75 C80 C79 -1.3(5)
P4 C75 C80 C79 178.4(3)
C75 P4 C82A C83A 101.3(3)
C74 P4 C82A C83A -150.2(3)
C82B P4 C82A C83A 11.5(11)
Pd2 P4 C82A C83A -31.3(3)
C75 P4 C82A C87A -75.0(2)
C74 P4 C82A C87A 33.4(2)
C82B P4 C82A C87A -164.8(13)
Pd2 P4 C82A C87A 152.44(17)
C87A C82A C83A C84A 0.0
P4 C82A C83A C84A -176.2(4)
C87A C82A C83A C88A 179.8(5)
P4 C82A C83A C88A 3.6(5)
C82A C83A C84A C85A 0.0
C88A C83A C84A C85A -179.8(4)
C83A C84A C85A C86A 0.0
C84A C85A C86A C87A 0.0
C85A C86A C87A C82A 0.0
C83A C82A C87A C86A 0.0
P4 C82A C87A C86A 176.4(4)
C75 P4 C82B C83B -77.3(4)
C74 P4 C82B C83B 36.8(4)
C82A P4 C82B C83B 17.1(10)
Pd2 P4 C82B C83B 157.8(3)
C75 P4 C82B C87B 106.0(3)
C74 P4 C82B C87B -140.0(3)
C82A P4 C82B C87B -159.6(14)
Pd2 P4 C82B C87B -18.9(3)
C87B C82B C83B C84B 0.0
P4 C82B C83B C84B -176.6(5)
C87B C82B C83B C88B -177.9(6)
P4 C82B C83B C88B 5.5(7)
C82B C83B C84B C85B 0.0
C88B C83B C84B C85B 178.0(6)
C83B C84B C85B C86B 0.0
C84B C85B C86B C87B 0.0
C85B C86B C87B C82B 0.0
C83B C82B C87B C86B 0.0
P4 C82B C87B C86B 176.9(5)
C6A C1A C2A C3A 0.0
C7A C1A C2A C3A 179.8(6)
C1A C2A C3A C4A 0.0
C2A C3A C4A C5A 0.0
C3A C4A C5A C6A 0.0
C4A C5A C6A C1A 0.0
C2A C1A C6A C5A 0.0
C7A C1A C6A C5A -179.8(6)
C6B C1B C2B C3B 0.0
C7B C1B C2B C3B 177.4(15)
C1B C2B C3B C4B 0.0
C2B C3B C4B C5B 0.0
C3B C4B C5B C6B 0.0
C4B C5B C6B C1B 0.0
C2B C1B C6B C5B 0.0
C7B C1B C6B C5B -177.4(15)
C6C C1C C2C C3C -2.0(6)
C7C C1C C2C C3C 178.8(6)
C1C C2C C3C C4C 1.3(7)
C2C C3C C4C C5C 1.2(9)
C3C C4C C5C C6C -3.0(10)
C4C C5C C6C C1C 2.1(8)
C7C C1C C6C C5C 179.6(6)
C2C C1C C6C C5C 0.4(7)
C6D C1D C2D C3D 0.0
C7D C1D C2D C3D 178.5(8)
C1D C2D C3D C4D 0.0
C2D C3D C4D C5D 0.0
C3D C4D C5D C6D 0.0
C4D C5D C6D C1D 0.0
C2D C1D C6D C5D 0.0
C7D C1D C6D C5D -178.5(8)
C6E C1E C2E C3E 0.0
C7E C1E C2E C3E -178.5(10)
C1E C2E C3E C4E 0.0
C2E C3E C4E C5E 0.0
C3E C4E C5E C6E 0.0
C4E C5E C6E C1E 0.0
C2E C1E C6E C5E 0.0
C7E C1E C6E C5E 178.5(11)
C6F C1F C2F C3F 0.0
C7F C1F C2F C3F 177.3(5)
C1F C2F C3F C4F 0.0
C2F C3F C4F C5F 0.0
C3F C4F C5F C6F 0.0
C4F C5F C6F C1F 0.0
C2F C1F C6F C5F 0.0
C7F C1F C6F C5F -177.3(5)
C6G C1G C2G C3G 0.0
C7G C1G C2G C3G 176.4(11)
C1G C2G C3G C4G 0.0
C2G C3G C4G C5G 0.0
C3G C4G C5G C6G 0.0
C4G C5G C6G C1G 0.0
C2G C1G C6G C5G 0.0
C7G C1G C6G C5G -176.6(11)
C6H C1H C2H C3H 0.8(5)
C7H C1H C2H C3H -177.3(4)
C1H C2H C3H C4H -0.2(5)
C2H C3H C4H C5H -1.3(6)
C3H C4H C5H C6H 2.3(6)
C4H C5H C6H C1H -1.8(6)
C2H C1H C6H C5H 0.2(5)
C7H C1H C6H C5H 178.3(4)
